data_7015433
loop_
_publ_author_name
'Wang, Hui-Sheng'
'Zhang, Zai-Chao'
'Song, Xiao-Jiao'
'Zhang, Jing-Wei'
'Zhou, Hong-Bo'
'Wang, Jun'
'Song, You'
'You, Xiao-Zeng'

_publ_section_title
;
 New high-nuclearity manganese clusters containing mixed chelating
 ligands: syntheses, crystal structures and magnetochemical
 characterization.
;
_journal_issue 12
_journal_name_full 'Dalton transactions (Cambridge, England : 2003)'
_journal_page_first 2703
_journal_page_last 2706
_journal_paper_doi 10.1039/c0dt01588a
_journal_volume 40
_journal_year 2011
_chemical_formula_moiety 'C170 H130 Mn16 N16 O48, 6(H2 O)'
_chemical_formula_sum 'C170 H142 Mn16 N16 O54'
_chemical_formula_weight 4152.04
_chemical_name_systematic
;
?
;
_space_group_IT_number 2
_symmetry_cell_setting triclinic
_symmetry_space_group_name_Hall '-P 1'
_symmetry_space_group_name_H-M 'P -1'
_atom_sites_solution_hydrogens geom
_atom_sites_solution_primary direct
_atom_sites_solution_secondary difmap
_audit_creation_method SHELXL-97
_cell_angle_alpha 115.833(2)
_cell_angle_beta 98.426(3)
_cell_angle_gamma 93.478(2)
_cell_formula_units_Z 1
_cell_length_a 14.696(2)
_cell_length_b 17.331(3)
_cell_length_c 19.609(2)
_cell_measurement_reflns_used 4357
_cell_measurement_temperature 291(2)
_cell_measurement_theta_max 27.68
_cell_measurement_theta_min 2.32
_cell_volume 4403.0(11)
_computing_cell_refinement 'Bruker SMART'
_computing_data_collection 'Bruker SMART'
_computing_data_reduction 'Bruker SAINT'
_computing_molecular_graphics 'Bruker SHELXTL'
_computing_publication_material 'Bruker SHELXTL'
_computing_structure_refinement 'SHELXL-97 (Sheldrick, 1997)'
_computing_structure_solution 'SHELXS-97 (Sheldrick, 1990)'
_diffrn_ambient_temperature 291(2)
_diffrn_measured_fraction_theta_full 0.969
_diffrn_measured_fraction_theta_max 0.969
_diffrn_measurement_device_type 'CCD area detector'
_diffrn_measurement_method 'phi and omega scans'
_diffrn_radiation_monochromator graphite
_diffrn_radiation_source 'fine-focus sealed tube'
_diffrn_radiation_type MoK\a
_diffrn_radiation_wavelength 0.71073
_diffrn_reflns_av_R_equivalents 0.0225
_diffrn_reflns_av_sigmaI/netI 0.0608
_diffrn_reflns_limit_h_max 18
_diffrn_reflns_limit_h_min -16
_diffrn_reflns_limit_k_max 21
_diffrn_reflns_limit_k_min -12
_diffrn_reflns_limit_l_max 23
_diffrn_reflns_limit_l_min -24
_diffrn_reflns_number 23391
_diffrn_reflns_theta_full 26.00
_diffrn_reflns_theta_max 26.00
_diffrn_reflns_theta_min 1.96
_exptl_absorpt_coefficient_mu 1.191
_exptl_absorpt_correction_T_max 0.7631
_exptl_absorpt_correction_T_min 0.7165
_exptl_absorpt_correction_type empirical
_exptl_absorpt_process_details 'SADABS (Sheldrick, 1996)'
_exptl_crystal_colour 'dark red'
_exptl_crystal_density_diffrn 1.566
_exptl_crystal_density_method 'not measured'
_exptl_crystal_description prism
_exptl_crystal_F_000 2106
_exptl_crystal_size_max 0.30
_exptl_crystal_size_mid 0.26
_exptl_crystal_size_min 0.24
_refine_diff_density_max 0.419
_refine_diff_density_min -0.546
_refine_diff_density_rms 0.068
_refine_ls_extinction_method none
_refine_ls_goodness_of_fit_ref 1.068
_refine_ls_hydrogen_treatment constr
_refine_ls_matrix_type fullcycle
_refine_ls_number_parameters 1182
_refine_ls_number_reflns 16789
_refine_ls_number_restraints 0
_refine_ls_restrained_S_all 1.068
_refine_ls_R_factor_all 0.0931
_refine_ls_R_factor_gt 0.0604
_refine_ls_shift/su_max 0.000
_refine_ls_shift/su_mean 0.000
_refine_ls_structure_factor_coef Fsqd
_refine_ls_weighting_details 'calc w=1/[\s^2^(Fo^2^)+(0.0800P)^2^+1.9900P] where P=(Fo^2^+2Fc^2^)/3'
_refine_ls_weighting_scheme calc
_refine_ls_wR_factor_gt 0.1437
_refine_ls_wR_factor_ref 0.1532
_reflns_number_gt 12072
_reflns_number_total 16789
_reflns_threshold_expression >2sigma(I)
_cod_data_source_file c0dt01588a.txt
_cod_data_source_block 091024f
_cod_original_cell_volume 4403.2(11)
_cod_original_sg_symbol_Hall -P1
_cod_original_sg_symbol_H-M P-1
_cod_database_code 7015433

loop_
_symmetry_equiv_pos_as_xyz
'x, y, z'
'-x, -y, -z'

loop_
_atom_site_label
_atom_site_type_symbol
_atom_site_fract_x
_atom_site_fract_y
_atom_site_fract_z
_atom_site_U_iso_or_equiv
_atom_site_adp_type
_atom_site_occupancy
_atom_site_symmetry_multiplicity
_atom_site_calc_flag
_atom_site_refinement_flags
_atom_site_disorder_assembly
_atom_site_disorder_group
C1 C -0.0212(3) 0.6222(3) -0.2417(3) 0.0486(12) Uani 1 1 d . . .
H1 H 0.0401 0.6131 -0.2444 0.058 Uiso 1 1 calc R . .
C2 C -0.0824(4) 0.6121(3) -0.3070(3) 0.0502(12) Uani 1 1 d . . .
H2 H -0.0621 0.5956 -0.3535 0.060 Uiso 1 1 calc R . .
C3 C -0.1739(3) 0.6266(3) -0.3031(3) 0.0503(12) Uani 1 1 d . . .
H3 H -0.2146 0.6207 -0.3467 0.060 Uiso 1 1 calc R . .
C4 C -0.2045(3) 0.6499(3) -0.2336(3) 0.0480(11) Uani 1 1 d . . .
H4 H -0.2659 0.6589 -0.2309 0.058 Uiso 1 1 calc R . .
C5 C -0.1433(3) 0.6598(3) -0.1685(3) 0.0454(11) Uani 1 1 d . . .
H5 H -0.1636 0.6757 -0.1220 0.054 Uiso 1 1 calc R . .
C6 C -0.0517(3) 0.6459(3) -0.1725(3) 0.0450(11) Uani 1 1 d . . .
C7 C 0.0101(3) 0.6592(3) -0.0983(3) 0.0451(11) Uani 1 1 d . . .
C8 C 0.5106(3) 0.7402(3) -0.1350(3) 0.0407(10) Uani 1 1 d . . .
H8 H 0.5440 0.7720 -0.0849 0.049 Uiso 1 1 calc R . .
C9 C 0.5516(4) 0.7320(3) -0.1971(3) 0.0489(11) Uani 1 1 d . . .
H9 H 0.6122 0.7581 -0.1883 0.059 Uiso 1 1 calc R . .
C10 C 0.5021(3) 0.6851(3) -0.2719(3) 0.0474(11) Uani 1 1 d . . .
H10 H 0.5294 0.6797 -0.3134 0.057 Uiso 1 1 calc R . .
C11 C 0.4119(3) 0.6462(3) -0.2848(3) 0.0460(11) Uani 1 1 d . . .
H11 H 0.3786 0.6147 -0.3350 0.055 Uiso 1 1 calc R . .
C12 C 0.3712(3) 0.6543(3) -0.2227(3) 0.0478(11) Uani 1 1 d . . .
H12 H 0.3107 0.6281 -0.2315 0.057 Uiso 1 1 calc R . .
C13 C 0.4211(3) 0.7018(3) -0.1472(3) 0.0431(10) Uani 1 1 d . . .
C14 C 0.3775(3) 0.7190(3) -0.0769(2) 0.0393(9) Uani 1 1 d . . .
C21 C 0.5869(3) 1.0926(3) 0.2166(3) 0.0444(11) Uani 1 1 d . . .
H21 H 0.5988 1.1334 0.2683 0.053 Uiso 1 1 calc R . .
C22 C 0.6362(3) 1.1027(3) 0.1640(3) 0.0421(10) Uani 1 1 d . . .
H22 H 0.6818 1.1496 0.1793 0.051 Uiso 1 1 calc R . .
C23 C 0.6130(3) 1.0388(3) 0.0881(3) 0.0415(10) Uani 1 1 d . . .
H23 H 0.6448 1.0415 0.0514 0.050 Uiso 1 1 calc R . .
C24 C 0.5443(3) 0.9725(3) 0.0675(2) 0.0371(9) Uani 1 1 d . . .
H24 H 0.5285 0.9311 0.0161 0.044 Uiso 1 1 calc R . .
C25 C 0.5192(3) 1.0196(3) 0.1894(2) 0.0372(9) Uani 1 1 d . . .
C26 C 0.4661(3) 1.0074(3) 0.2472(3) 0.0440(11) Uani 1 1 d . . .
C27 C 0.4068(3) 1.0787(3) 0.2776(2) 0.0368(9) Uani 1 1 d . . .
C28 C 0.3332(3) 1.0905(3) 0.2311(2) 0.0369(9) Uani 1 1 d . . .
H28 H 0.3185 1.0536 0.1784 0.044 Uiso 1 1 calc R . .
C29 C 0.2841(3) 1.1549(3) 0.2627(3) 0.0438(10) Uani 1 1 d . . .
H29 H 0.2323 1.1599 0.2322 0.053 Uiso 1 1 calc R . .
C30 C 0.3091(3) 1.2160(3) 0.3416(2) 0.0380(9) Uani 1 1 d . . .
H30 H 0.2764 1.2622 0.3635 0.046 Uiso 1 1 calc R . .
C31 C 0.3868(3) 1.2024(3) 0.3851(3) 0.0408(10) Uani 1 1 d . . .
H31 H 0.4071 1.2410 0.4370 0.049 Uiso 1 1 calc R . .
C32 C 0.6933(3) 1.3816(3) 0.5019(3) 0.0430(10) Uani 1 1 d . . .
H32 H 0.6552 1.4065 0.5374 0.052 Uiso 1 1 calc R . .
C33 C 0.7548(3) 1.4342(3) 0.4875(3) 0.0463(11) Uani 1 1 d . . .
H33 H 0.7583 1.4941 0.5137 0.056 Uiso 1 1 calc R . .
C34 C 0.8113(3) 1.3978(3) 0.4340(3) 0.0468(11) Uani 1 1 d . . .
H34 H 0.8520 1.4331 0.4240 0.056 Uiso 1 1 calc R . .
C35 C 0.8065(3) 1.3081(3) 0.3955(3) 0.0462(11) Uani 1 1 d . . .
H35 H 0.8442 1.2833 0.3598 0.055 Uiso 1 1 calc R . .
C36 C 0.7456(3) 1.2557(3) 0.4104(2) 0.0423(10) Uani 1 1 d . . .
H36 H 0.7430 1.1959 0.3847 0.051 Uiso 1 1 calc R . .
C37 C 0.6882(3) 1.2921(3) 0.4636(2) 0.0408(10) Uani 1 1 d . . .
C38 C 0.6232(3) 1.2329(3) 0.4774(3) 0.0468(12) Uani 1 1 d . . .
C39 C 0.2500(3) 1.3290(3) 0.5664(3) 0.0446(11) Uani 1 1 d . . .
H39 H 0.3016 1.3560 0.6060 0.054 Uiso 1 1 calc R . .
C40 C 0.1832(3) 1.3770(3) 0.5544(3) 0.0467(11) Uani 1 1 d . . .
H40 H 0.1897 1.4362 0.5865 0.056 Uiso 1 1 calc R . .
C41 C 0.1065(3) 1.3373(3) 0.4949(3) 0.0415(10) Uani 1 1 d . . .
H41 H 0.0620 1.3700 0.4868 0.050 Uiso 1 1 calc R . .
C42 C 0.0964(4) 1.2488(3) 0.4473(3) 0.0539(12) Uani 1 1 d . . .
H42 H 0.0453 1.2221 0.4071 0.065 Uiso 1 1 calc R . .
C43 C 0.1629(3) 1.1999(3) 0.4598(3) 0.0423(10) Uani 1 1 d . . .
H43 H 0.1557 1.1405 0.4284 0.051 Uiso 1 1 calc R . .
C44 C 0.2396(3) 1.2397(3) 0.5189(3) 0.0496(12) Uani 1 1 d . . .
C45 C 0.3114(3) 1.1895(3) 0.5251(2) 0.0403(10) Uani 1 1 d . . .
C46 C 0.1161(3) 0.8129(3) 0.4287(3) 0.0448(11) Uani 1 1 d . . .
H46 H 0.1113 0.8717 0.4500 0.054 Uiso 1 1 calc R . .
C47 C 0.0432(4) 0.7543(3) 0.4240(3) 0.0561(13) Uani 1 1 d . . .
H47 H -0.0101 0.7737 0.4423 0.067 Uiso 1 1 calc R . .
C48 C 0.0509(3) 0.6666(3) 0.3918(3) 0.0503(12) Uani 1 1 d . . .
H48 H 0.0027 0.6272 0.3886 0.060 Uiso 1 1 calc R . .
C49 C 0.1303(3) 0.6373(3) 0.3643(2) 0.0431(10) Uani 1 1 d . . .
H49 H 0.1348 0.5784 0.3422 0.052 Uiso 1 1 calc R . .
C50 C 0.2023(4) 0.6957(3) 0.3698(3) 0.0503(12) Uani 1 1 d . . .
H50 H 0.2559 0.6761 0.3522 0.060 Uiso 1 1 calc R . .
C51 C 0.1956(3) 0.7837(3) 0.4016(2) 0.0422(10) Uani 1 1 d . . .
C52 C 0.2721(3) 0.8450(3) 0.4074(2) 0.0400(10) Uani 1 1 d . . .
C53 C 0.1904(3) 0.9510(3) 0.3017(3) 0.0423(10) Uani 1 1 d . . .
H53 H 0.2211 0.9973 0.3477 0.051 Uiso 1 1 calc R . .
C54 C 0.0974(3) 0.9494(3) 0.2765(3) 0.0504(12) Uani 1 1 d . . .
H54 H 0.0655 0.9928 0.3062 0.061 Uiso 1 1 calc R . .
C55 C 0.0527(3) 0.8843(3) 0.2082(3) 0.0436(11) Uani 1 1 d . . .
H55 H -0.0109 0.8805 0.1921 0.052 Uiso 1 1 calc R . .
C56 C 0.1045(3) 0.8214(3) 0.1612(2) 0.0369(9) Uani 1 1 d . . .
H56 H 0.0782 0.7804 0.1111 0.044 Uiso 1 1 calc R . .
C57 C 0.1964(3) 0.8246(3) 0.1940(2) 0.0402(10) Uani 1 1 d . . .
C58 C 0.2563(3) 0.7582(3) 0.1473(2) 0.0381(9) Uani 1 1 d . . .
C59 C 0.2071(3) 0.6635(3) 0.1175(2) 0.0385(9) Uani 1 1 d . . .
C60 C 0.1917(3) 0.6297(3) 0.1660(3) 0.0448(11) Uani 1 1 d . . .
H60 H 0.2099 0.6634 0.2191 0.054 Uiso 1 1 calc R . .
C61 C 0.1490(3) 0.5456(3) 0.1372(3) 0.0491(12) Uani 1 1 d . . .
H61 H 0.1422 0.5192 0.1688 0.059 Uiso 1 1 calc R . .
C62 C 0.1173(3) 0.5034(3) 0.0588(3) 0.0458(11) Uani 1 1 d . . .
H62 H 0.0867 0.4470 0.0367 0.055 Uiso 1 1 calc R . .
C63 C 0.1294(3) 0.5415(3) 0.0127(3) 0.0470(12) Uani 1 1 d . . .
H63 H 0.1050 0.5118 -0.0400 0.056 Uiso 1 1 calc R . .
C64 C 0.4274(3) 0.6056(3) 0.0316(2) 0.0412(10) Uani 1 1 d . . .
H64 H 0.4531 0.6536 0.0279 0.049 Uiso 1 1 calc R . .
C65 C 0.3912(3) 0.5294(3) -0.0387(3) 0.0424(10) Uani 1 1 d . . .
H65 H 0.3906 0.5260 -0.0874 0.051 Uiso 1 1 calc R . .
C66 C 0.3577(3) 0.4626(3) -0.0267(2) 0.0390(10) Uani 1 1 d . . .
H66 H 0.3298 0.4118 -0.0699 0.047 Uiso 1 1 calc R . .
C67 C 0.3616(3) 0.4641(3) 0.0430(2) 0.0423(10) Uani 1 1 d . . .
H67 H 0.3415 0.4152 0.0479 0.051 Uiso 1 1 calc R . .
C68 C 0.3981(3) 0.5443(3) 0.1086(3) 0.0437(11) Uani 1 1 d . . .
C69 C 0.4002(3) 0.5578(3) 0.1891(2) 0.0425(10) Uani 1 1 d . . .
C70 C 0.3779(3) 0.4889(3) 0.2084(3) 0.0467(11) Uani 1 1 d . . .
H70A H 0.4294 0.4873 0.2438 0.070 Uiso 1 1 calc R . .
H70B H 0.3653 0.4348 0.1623 0.070 Uiso 1 1 calc R . .
H70C H 0.3241 0.4985 0.2319 0.070 Uiso 1 1 calc R . .
C71 C 0.7578(3) 0.5941(3) 0.2246(3) 0.0419(10) Uani 1 1 d . . .
H71 H 0.7000 0.5657 0.2204 0.050 Uiso 1 1 calc R . .
C72 C 0.8348(3) 0.5463(3) 0.2096(3) 0.0522(13) Uani 1 1 d . . .
H72 H 0.8286 0.4879 0.1977 0.063 Uiso 1 1 calc R . .
C73 C 0.9160(3) 0.5886(3) 0.2132(3) 0.0478(11) Uani 1 1 d . . .
H73 H 0.9662 0.5582 0.2015 0.057 Uiso 1 1 calc R . .
C74 C 0.9268(3) 0.6726(3) 0.2332(3) 0.0496(12) Uani 1 1 d . . .
H74 H 0.9844 0.6999 0.2356 0.059 Uiso 1 1 calc R . .
C75 C 0.8523(3) 0.7216(3) 0.2510(2) 0.0398(10) Uani 1 1 d . . .
H75 H 0.8608 0.7809 0.2665 0.048 Uiso 1 1 calc R . .
C76 C 0.7679(3) 0.6793(3) 0.2448(3) 0.0434(11) Uani 1 1 d . . .
C78 C 0.7776(3) 1.0298(3) 0.3537(3) 0.0424(10) Uani 1 1 d . . .
H78 H 0.7679 1.0517 0.4042 0.051 Uiso 1 1 calc R . .
C79 C 0.8520(3) 1.0671(3) 0.3388(3) 0.0486(12) Uani 1 1 d . . .
H79 H 0.8922 1.1130 0.3791 0.058 Uiso 1 1 calc R . .
C80 C 0.8676(3) 1.0376(3) 0.2653(3) 0.0447(11) Uani 1 1 d . . .
H80 H 0.9181 1.0629 0.2550 0.054 Uiso 1 1 calc R . .
C81 C 0.8060(3) 0.9682(3) 0.2055(3) 0.0451(11) Uani 1 1 d . . .
H81 H 0.8158 0.9464 0.1550 0.054 Uiso 1 1 calc R . .
C82 C 0.7302(3) 0.9323(3) 0.2222(3) 0.0427(10) Uani 1 1 d . . .
C83 C 0.6577(3) 0.8628(3) 0.1665(2) 0.0369(9) Uani 1 1 d . . .
C84 C 0.6647(3) 0.8108(3) 0.0814(3) 0.0463(11) Uani 1 1 d . . .
H84A H 0.6163 0.7621 0.0568 0.070 Uiso 1 1 calc R . .
H84B H 0.7241 0.7905 0.0784 0.070 Uiso 1 1 calc R . .
H84C H 0.6582 0.8471 0.0560 0.070 Uiso 1 1 calc R . .
C86 C 0.6868(3) 0.7297(3) 0.2620(2) 0.0403(10) Uani 1 1 d . . .
C87 C 0.0820(3) 0.9346(3) -0.0686(3) 0.0414(10) Uani 1 1 d . . .
H87 H 0.0584 0.8761 -0.0961 0.050 Uiso 1 1 calc R . .
C88 C 0.0343(3) 0.9955(3) -0.0812(3) 0.0412(10) Uani 1 1 d . . .
H88 H -0.0211 0.9777 -0.1171 0.049 Uiso 1 1 calc R . .
C89 C 0.0694(3) 1.0829(3) -0.0403(3) 0.0455(11) Uani 1 1 d . . .
H89 H 0.0376 1.1237 -0.0488 0.055 Uiso 1 1 calc R . .
C90 C 0.1519(3) 1.1093(3) 0.0133(3) 0.0438(11) Uani 1 1 d . . .
H90 H 0.1752 1.1679 0.0408 0.053 Uiso 1 1 calc R . .
C91 C 0.1998(3) 1.0488(3) 0.0261(3) 0.0435(10) Uani 1 1 d . . .
H91 H 0.2553 1.0669 0.0619 0.052 Uiso 1 1 calc R . .
C92 C 0.1651(3) 0.9610(3) -0.0147(3) 0.0445(11) Uani 1 1 d . . .
C93 C 0.2141(3) 0.8946(3) 0.0010(3) 0.0404(10) Uani 1 1 d . . .
Mn1 Mn 0.37665(5) 0.87707(4) 0.28948(4) 0.04039(17) Uani 1 1 d . . .
Mn2 Mn 0.51826(4) 1.06153(4) 0.40961(4) 0.03681(15) Uani 1 1 d . . .
Mn3 Mn 0.60261(5) 0.89990(4) 0.31291(4) 0.04126(17) Uani 1 1 d . . .
Mn4 Mn 0.38893(4) 1.01171(4) 0.48308(4) 0.03684(15) Uani 1 1 d . . .
Mn5 Mn 0.52042(5) 1.21137(4) 0.60038(4) 0.04125(17) Uani 1 1 d . . .
Mn6 Mn 0.47486(5) 0.72023(4) 0.20224(4) 0.04084(17) Uani 1 1 d . . .
Mn7 Mn 0.38308(5) 0.85838(4) 0.09312(4) 0.04193(17) Uani 1 1 d . . .
Mn8 Mn 0.19830(5) 0.70389(5) -0.02245(4) 0.04105(17) Uani 1 1 d . . .
N1 N 0.1765(2) 0.6223(2) 0.0423(2) 0.0403(8) Uani 1 1 d . . .
N2 N 0.2380(2) 0.8882(2) 0.2623(2) 0.0422(9) Uani 1 1 d . . .
N3 N 0.4271(3) 0.6130(2) 0.1021(2) 0.0416(9) Uani 1 1 d . . .
N4 N 0.4322(2) 0.6365(2) 0.2415(2) 0.0410(9) Uani 1 1 d . . .
N5 N 0.5931(2) 0.8419(2) 0.1937(2) 0.0414(9) Uani 1 1 d . . .
N6 N 0.7167(2) 0.9611(2) 0.2968(2) 0.0400(8) Uani 1 1 d . . .
N7 N 0.4990(2) 0.9654(2) 0.1187(2) 0.0363(8) Uani 1 1 d . . .
N8 N 0.4307(3) 1.1351(3) 0.3522(2) 0.0434(9) Uani 1 1 d . . .
O1 O 0.0826(2) 0.6360(2) -0.11044(17) 0.0413(7) Uani 1 1 d . . .
O2 O -0.0081(2) 0.6926(2) -0.03844(18) 0.0446(7) Uani 1 1 d . . .
O3 O 0.4223(2) 0.7794(2) -0.01396(18) 0.0458(8) Uani 1 1 d . . .
O4 O 0.3028(2) 0.6764(2) -0.08646(18) 0.0468(8) Uani 1 1 d . . .
O5 O 0.1774(2) 0.8195(2) -0.03113(18) 0.0442(7) Uani 1 1 d . . .
O6 O 0.2900(2) 0.92086(19) 0.04738(16) 0.0407(7) Uani 1 1 d . . .
O7 O 0.2786(2) 0.7733(2) 0.08714(17) 0.0437(7) Uani 1 1 d . . .
O8 O 0.3395(2) 0.76852(18) 0.20390(16) 0.0375(7) Uani 1 1 d . . .
O9 O 0.4097(2) 0.92764(19) 0.21271(16) 0.0417(7) Uani 1 1 d . . .
O10 O 0.5387(2) 1.0122(2) 0.30699(17) 0.0418(7) Uani 1 1 d . . .
O11 O 0.27496(19) 0.9240(2) 0.44820(18) 0.0403(7) Uani 1 1 d . . .
O12 O 0.3329(2) 0.81600(19) 0.36696(17) 0.0404(7) Uani 1 1 d . . .
O13 O 0.5020(2) 1.08712(19) 0.51075(16) 0.0375(6) Uani 1 1 d . . .
O14 O 0.40542(19) 0.98356(19) 0.38071(16) 0.0375(7) Uani 1 1 d . . .
O15 O 0.4906(2) 0.82594(19) 0.30168(16) 0.0399(7) Uani 1 1 d . . .
O16 O 0.5733(2) 1.26702(19) 0.52807(17) 0.0423(7) Uani 1 1 d . . .
O17 O 0.6229(2) 1.1552(2) 0.44064(17) 0.0416(7) Uani 1 1 d . . .
O18 O 0.5213(2) 0.77932(19) 0.15034(17) 0.0406(7) Uani 1 1 d . . .
O19 O 0.3823(2) 1.2311(2) 0.57297(18) 0.0431(7) Uani 1 1 d . . .
O20 O 0.2957(2) 1.10793(19) 0.48816(16) 0.0396(7) Uani 1 1 d . . .
O21 O 0.61326(19) 0.97075(18) 0.41561(16) 0.0369(6) Uani 1 1 d . . .
O22 O 0.6076(2) 0.68595(19) 0.22098(17) 0.0399(7) Uani 1 1 d . . .
O23 O 0.7003(2) 0.8047(2) 0.30623(18) 0.0459(8) Uani 1 1 d . . .
O24 O 0.4392(2) 0.65858(19) 0.31462(17) 0.0428(7) Uani 1 1 d . . .
O1W O 0.8607(6) 0.7194(5) 0.0627(5) 0.049(2) Uani 0.40 1 d P . .
H1X H 0.8928 0.7075 0.0276 0.059 Uiso 0.40 1 d PR . .
H1Y H 0.8685 0.6856 0.0834 0.059 Uiso 0.40 1 d PR . .
O2W O 0.5948(6) 0.5723(5) 0.5280(6) 0.061(3) Uani 0.40 1 d P . .
H2X H 0.6409 0.5739 0.5605 0.074 Uiso 0.40 1 d PR . .
H2Y H 0.5612 0.6100 0.5510 0.074 Uiso 0.40 1 d PR . .
O3W O 0.5304(6) 0.5534(5) 0.4097(5) 0.050(2) Uani 0.40 1 d P . .
H3X H 0.4741 0.5303 0.3982 0.059 Uiso 0.40 1 d PR . .
H3Y H 0.5602 0.5207 0.3769 0.059 Uiso 0.40 1 d PR . .
O4W O 0.0073(5) 0.0243(4) 0.4394(4) 0.0499(16) Uani 0.50 1 d P . .
H4X H 0.0372 -0.0136 0.4451 0.060 Uiso 0.50 1 d PR . .
H4Y H -0.0197 0.0484 0.4774 0.060 Uiso 0.50 1 d PR . .
O5W O 0.1457(2) 0.0807(2) 0.56141(18) 0.0477(8) Uani 1 1 d . . .
H5X H 0.1398 0.0508 0.5856 0.057 Uiso 1 1 d R . .
H5Y H 0.1976 0.0759 0.5467 0.057 Uiso 1 1 d R . .
O6W O 0.9700(8) 0.2270(7) 0.2994(6) 0.054(3) Uani 0.30 1 d P . .
H6X H 0.9191 0.1960 0.2715 0.065 Uiso 0.30 1 d PR . .
H6Y H 1.0084 0.2261 0.2706 0.065 Uiso 0.30 1 d PR . .

loop_
_atom_site_aniso_label
_atom_site_aniso_U_11
_atom_site_aniso_U_22
_atom_site_aniso_U_33
_atom_site_aniso_U_23
_atom_site_aniso_U_13
_atom_site_aniso_U_12
C1 0.044(3) 0.039(2) 0.049(3) 0.008(2) 0.005(2) 0.014(2)
C2 0.064(3) 0.048(3) 0.039(2) 0.017(2) 0.014(2) 0.023(2)
C3 0.046(3) 0.042(3) 0.052(3) 0.021(2) -0.015(2) -0.010(2)
C4 0.040(2) 0.037(2) 0.057(3) 0.013(2) 0.004(2) 0.011(2)
C5 0.045(3) 0.043(3) 0.049(3) 0.022(2) 0.011(2) 0.006(2)
C6 0.049(3) 0.042(2) 0.047(3) 0.020(2) 0.009(2) 0.023(2)
C7 0.031(2) 0.038(2) 0.044(2) -0.0022(19) 0.0066(18) 0.0106(18)
C8 0.043(2) 0.043(2) 0.038(2) 0.0183(19) 0.0121(18) 0.013(2)
C9 0.050(3) 0.049(3) 0.042(3) 0.013(2) 0.018(2) 0.009(2)
C10 0.057(3) 0.039(2) 0.043(2) 0.012(2) 0.022(2) -0.002(2)
C11 0.045(3) 0.051(3) 0.038(2) 0.017(2) 0.0064(19) 0.004(2)
C12 0.043(2) 0.049(3) 0.040(2) 0.011(2) 0.008(2) 0.001(2)
C13 0.033(2) 0.045(3) 0.042(2) 0.011(2) 0.0064(18) 0.0073(19)
C14 0.040(2) 0.042(2) 0.038(2) 0.0193(19) 0.0069(18) 0.0080(19)
C21 0.044(2) 0.046(3) 0.037(2) 0.017(2) -0.0028(19) -0.004(2)
C22 0.034(2) 0.047(3) 0.048(3) 0.023(2) 0.0093(19) 0.0095(19)
C23 0.044(2) 0.042(2) 0.045(2) 0.023(2) 0.0167(19) 0.002(2)
C24 0.042(2) 0.035(2) 0.037(2) 0.0180(18) 0.0064(18) 0.0110(18)
C25 0.038(2) 0.032(2) 0.036(2) 0.0113(18) 0.0032(17) 0.0068(18)
C26 0.028(2) 0.044(3) 0.047(3) 0.010(2) 0.0034(18) -0.0017(18)
C27 0.033(2) 0.042(2) 0.036(2) 0.0196(19) 0.0076(17) -0.0064(18)
C28 0.039(2) 0.033(2) 0.037(2) 0.0146(18) 0.0091(18) -0.0010(18)
C29 0.040(2) 0.041(2) 0.043(2) 0.013(2) 0.0033(19) 0.012(2)
C30 0.043(2) 0.041(2) 0.037(2) 0.0208(19) 0.0151(18) 0.0084(19)
C31 0.032(2) 0.048(3) 0.048(2) 0.024(2) 0.0160(18) 0.0038(19)
C32 0.046(3) 0.048(3) 0.037(2) 0.021(2) 0.0089(19) 0.005(2)
C33 0.038(2) 0.039(2) 0.042(2) 0.006(2) -0.0038(19) -0.0179(19)
C34 0.043(2) 0.046(3) 0.053(3) 0.025(2) 0.015(2) -0.007(2)
C35 0.044(3) 0.057(3) 0.040(2) 0.024(2) 0.010(2) 0.006(2)
C36 0.035(2) 0.039(2) 0.040(2) 0.0110(19) -0.0027(18) -0.0113(19)
C37 0.034(2) 0.040(2) 0.037(2) 0.0128(19) -0.0029(17) -0.0128(18)
C38 0.037(2) 0.034(2) 0.045(3) -0.0018(19) 0.0072(19) -0.0107(19)
C39 0.052(3) 0.044(3) 0.044(2) 0.019(2) 0.023(2) 0.016(2)
C40 0.046(3) 0.041(3) 0.058(3) 0.021(2) 0.028(2) 0.013(2)
C41 0.037(2) 0.041(2) 0.049(3) 0.019(2) 0.0192(19) 0.0092(19)
C42 0.045(3) 0.052(3) 0.060(3) 0.022(2) 0.003(2) 0.010(2)
C43 0.037(2) 0.038(2) 0.053(3) 0.018(2) 0.0134(19) 0.0141(19)
C44 0.051(3) 0.049(3) 0.038(2) 0.008(2) 0.009(2) 0.022(2)
C45 0.038(2) 0.039(2) 0.041(2) 0.0124(19) 0.0120(18) 0.0111(19)
C46 0.038(2) 0.048(3) 0.047(3) 0.023(2) 0.0026(19) -0.001(2)
C47 0.047(3) 0.048(3) 0.051(3) 0.003(2) 0.015(2) -0.011(2)
C48 0.045(3) 0.047(3) 0.053(3) 0.023(2) -0.005(2) -0.012(2)
C49 0.043(2) 0.039(2) 0.035(2) 0.0110(19) -0.0060(18) -0.006(2)
C50 0.051(3) 0.041(3) 0.044(3) 0.006(2) 0.016(2) -0.007(2)
C51 0.049(3) 0.039(2) 0.030(2) 0.0097(18) 0.0065(18) -0.009(2)
C52 0.028(2) 0.037(2) 0.041(2) 0.0107(19) -0.0104(17) -0.0017(17)
C53 0.050(3) 0.042(2) 0.039(2) 0.023(2) 0.0034(19) 0.016(2)
C54 0.045(3) 0.045(3) 0.039(2) 0.001(2) -0.002(2) 0.013(2)
C55 0.032(2) 0.045(3) 0.042(2) 0.009(2) 0.0063(18) 0.0109(19)
C56 0.0254(19) 0.036(2) 0.039(2) 0.0085(18) 0.0062(16) -0.0005(17)
C57 0.042(2) 0.037(2) 0.037(2) 0.0148(19) -0.0013(18) 0.0139(19)
C58 0.037(2) 0.033(2) 0.033(2) 0.0073(17) -0.0006(17) 0.0032(17)
C59 0.031(2) 0.035(2) 0.041(2) 0.0094(18) 0.0039(17) 0.0059(17)
C60 0.049(3) 0.037(2) 0.043(2) 0.013(2) 0.010(2) -0.001(2)
C61 0.034(2) 0.052(3) 0.048(3) 0.014(2) 0.0013(19) -0.010(2)
C62 0.032(2) 0.045(3) 0.046(3) 0.004(2) 0.0149(19) 0.0063(19)
C63 0.042(2) 0.044(3) 0.039(2) -0.001(2) 0.018(2) 0.011(2)
C64 0.033(2) 0.035(2) 0.039(2) 0.0017(19) 0.0066(18) 0.0050(18)
C65 0.039(2) 0.044(3) 0.039(2) 0.015(2) 0.0057(19) 0.009(2)
C66 0.036(2) 0.038(2) 0.035(2) 0.0078(18) 0.0086(17) 0.0076(18)
C67 0.048(3) 0.035(2) 0.031(2) 0.0042(18) 0.0033(18) 0.011(2)
C68 0.038(2) 0.038(2) 0.041(2) 0.008(2) -0.0035(19) 0.0070(19)
C69 0.048(3) 0.032(2) 0.033(2) 0.0027(18) 0.0016(19) 0.0038(19)
C70 0.039(2) 0.040(2) 0.037(2) 0.0036(19) -0.0099(18) -0.012(2)
C71 0.032(2) 0.039(2) 0.042(2) 0.0091(19) -0.0012(18) 0.0058(18)
C72 0.033(2) 0.040(3) 0.050(3) -0.004(2) -0.012(2) 0.0071(19)
C73 0.047(3) 0.055(3) 0.040(2) 0.019(2) 0.007(2) 0.016(2)
C74 0.037(2) 0.048(3) 0.046(3) 0.007(2) 0.001(2) 0.001(2)
C75 0.036(2) 0.049(3) 0.039(2) 0.019(2) 0.0165(18) 0.015(2)
C76 0.037(2) 0.038(2) 0.038(2) 0.0026(19) -0.0002(18) 0.0089(19)
C78 0.040(2) 0.042(2) 0.035(2) 0.0064(19) 0.0111(18) 0.0033(19)
C79 0.039(2) 0.045(3) 0.035(2) -0.001(2) -0.0020(19) -0.006(2)
C80 0.032(2) 0.047(3) 0.056(3) 0.024(2) 0.015(2) -0.0031(19)
C81 0.037(2) 0.046(3) 0.040(2) 0.009(2) 0.0067(19) -0.002(2)
C82 0.042(2) 0.030(2) 0.045(3) 0.0060(19) 0.0098(19) 0.0066(18)
C83 0.032(2) 0.039(2) 0.042(2) 0.0206(19) 0.0025(17) 0.0094(18)
C84 0.042(3) 0.048(3) 0.042(2) 0.013(2) 0.008(2) 0.011(2)
C86 0.043(2) 0.044(3) 0.032(2) 0.013(2) 0.0092(18) 0.018(2)
C87 0.039(2) 0.047(3) 0.043(2) 0.020(2) 0.0152(19) 0.014(2)
C88 0.042(2) 0.048(3) 0.042(2) 0.023(2) 0.0212(19) 0.009(2)
C89 0.045(3) 0.043(3) 0.049(3) 0.016(2) 0.021(2) 0.022(2)
C90 0.054(3) 0.043(3) 0.038(2) 0.016(2) 0.020(2) 0.017(2)
C91 0.041(2) 0.043(3) 0.047(3) 0.016(2) 0.019(2) 0.014(2)
C92 0.045(3) 0.050(3) 0.042(2) 0.020(2) 0.019(2) 0.014(2)
C93 0.035(2) 0.042(2) 0.040(2) 0.013(2) 0.0111(18) 0.0038(19)
Mn1 0.0355(3) 0.0384(4) 0.0302(3) 0.0038(3) -0.0026(3) -0.0032(3)
Mn2 0.0324(3) 0.0350(3) 0.0331(3) 0.0102(3) -0.0019(2) -0.0049(3)
Mn3 0.0370(4) 0.0384(4) 0.0308(3) 0.0035(3) -0.0022(3) -0.0032(3)
Mn4 0.0349(3) 0.0329(3) 0.0326(3) 0.0085(3) 0.0004(2) -0.0034(3)
Mn5 0.0378(4) 0.0373(4) 0.0316(3) 0.0041(3) -0.0030(3) -0.0025(3)
Mn6 0.0361(3) 0.0353(3) 0.0352(3) 0.0031(3) 0.0023(3) 0.0028(3)
Mn7 0.0371(4) 0.0401(4) 0.0312(3) 0.0044(3) -0.0024(3) -0.0045(3)
Mn8 0.0333(3) 0.0431(4) 0.0358(3) 0.0072(3) 0.0065(3) 0.0113(3)
N1 0.0354(19) 0.038(2) 0.0372(19) 0.0088(16) 0.0041(15) 0.0053(16)
N2 0.0280(18) 0.041(2) 0.045(2) 0.0108(17) 0.0009(15) 0.0022(15)
N3 0.040(2) 0.038(2) 0.038(2) 0.0103(16) 0.0041(16) 0.0083(16)
N4 0.0369(19) 0.039(2) 0.037(2) 0.0079(16) 0.0025(15) 0.0099(16)
N5 0.0338(19) 0.040(2) 0.0346(19) 0.0070(16) -0.0051(15) -0.0031(16)
N6 0.0260(17) 0.045(2) 0.0370(19) 0.0103(16) -0.0025(14) 0.0026(15)
N7 0.0359(18) 0.0308(17) 0.0412(19) 0.0157(15) 0.0055(15) 0.0052(14)
N8 0.040(2) 0.043(2) 0.040(2) 0.0126(17) 0.0052(16) 0.0025(17)
O1 0.0335(15) 0.0411(17) 0.0388(16) 0.0074(13) 0.0089(12) 0.0099(13)
O2 0.0454(18) 0.0429(18) 0.0428(17) 0.0141(14) 0.0154(14) 0.0128(14)
O3 0.0423(17) 0.0435(18) 0.0394(17) 0.0097(14) 0.0030(13) 0.0010(14)
O4 0.0377(17) 0.0466(18) 0.0432(17) 0.0084(15) 0.0097(13) 0.0025(14)
O5 0.0345(16) 0.0459(18) 0.0468(18) 0.0217(15) -0.0047(13) -0.0094(14)
O6 0.0429(17) 0.0371(16) 0.0338(15) 0.0110(13) 0.0022(13) -0.0017(13)
O7 0.0430(17) 0.0441(18) 0.0350(16) 0.0154(14) -0.0048(13) -0.0085(14)
O8 0.0389(16) 0.0296(14) 0.0311(14) 0.0039(12) 0.0012(12) 0.0039(12)
O9 0.0409(16) 0.0360(16) 0.0307(15) 0.0036(13) -0.0042(12) -0.0031(13)
O10 0.0395(17) 0.0424(17) 0.0380(16) 0.0115(14) 0.0122(13) 0.0066(14)
O11 0.0290(15) 0.0420(17) 0.0451(17) 0.0166(14) 0.0056(12) -0.0007(13)
O12 0.0395(16) 0.0345(16) 0.0380(16) 0.0087(13) 0.0053(13) 0.0065(13)
O13 0.0337(15) 0.0360(15) 0.0340(15) 0.0107(13) 0.0002(12) -0.0033(12)
O14 0.0327(15) 0.0356(15) 0.0330(15) 0.0077(12) 0.0013(12) -0.0013(12)
O15 0.0337(15) 0.0344(16) 0.0324(15) 0.0016(12) -0.0017(12) -0.0066(12)
O16 0.0444(17) 0.0330(16) 0.0429(17) 0.0114(13) 0.0061(13) 0.0073(13)
O17 0.0315(15) 0.0410(17) 0.0391(16) 0.0092(13) 0.0028(12) -0.0098(13)
O18 0.0359(16) 0.0379(16) 0.0369(16) 0.0086(13) 0.0026(12) 0.0021(13)
O19 0.0390(16) 0.0369(16) 0.0423(17) 0.0100(14) 0.0009(13) 0.0044(13)
O20 0.0379(16) 0.0357(16) 0.0348(15) 0.0096(13) 0.0000(12) -0.0012(13)
O21 0.0341(15) 0.0332(15) 0.0307(14) 0.0057(12) 0.0003(11) -0.0025(12)
O22 0.0386(16) 0.0378(16) 0.0399(16) 0.0150(13) 0.0052(13) 0.0064(13)
O23 0.0420(17) 0.0430(19) 0.0401(17) 0.0089(15) 0.0031(13) 0.0039(14)
O24 0.0437(17) 0.0332(16) 0.0361(16) 0.0077(13) -0.0082(13) -0.0049(13)
O1W 0.054(5) 0.039(4) 0.050(5) 0.011(4) 0.024(4) 0.015(4)
O2W 0.052(5) 0.038(5) 0.072(6) -0.003(4) 0.031(4) 0.022(4)
O3W 0.039(4) 0.043(5) 0.061(5) 0.016(4) 0.012(4) 0.023(4)
O4W 0.049(4) 0.056(4) 0.047(4) 0.021(3) 0.021(3) 0.015(3)
O5W 0.0518(19) 0.0438(18) 0.0430(17) 0.0144(15) 0.0145(14) 0.0027(15)
O6W 0.046(6) 0.044(6) 0.050(6) 0.004(5) 0.000(5) 0.000(5)

loop_
_atom_type_symbol
_atom_type_description
_atom_type_scat_dispersion_real
_atom_type_scat_dispersion_imag
_atom_type_scat_source
C C 0.0033 0.0016 'International Tables Vol C Tables 4.2.6.8 and 6.1.1.4'
N N 0.0061 0.0033 'International Tables Vol C Tables 4.2.6.8 and 6.1.1.4'
O O 0.0106 0.0060 'International Tables Vol C Tables 4.2.6.8 and 6.1.1.4'
Mn Mn 0.3368 0.7283 'International Tables Vol C Tables 4.2.6.8 and 6.1.1.4'
H H 0.0000 0.0000 'International Tables Vol C Tables 4.2.6.8 and 6.1.1.4'

loop_
_geom_angle_atom_site_label_1
_geom_angle_atom_site_label_2
_geom_angle_atom_site_label_3
_geom_angle
_geom_angle_site_symmetry_1
_geom_angle_site_symmetry_3
_geom_angle_publ_flag
C2 C1 C6 120.0(5) . . ?
C2 C1 H1 120.0 . . ?
C6 C1 H1 120.0 . . ?
C1 C2 C3 120.2(5) . . ?
C1 C2 H2 119.9 . . ?
C3 C2 H2 119.9 . . ?
C2 C3 C4 119.7(4) . . ?
C2 C3 H3 120.1 . . ?
C4 C3 H3 120.1 . . ?
C5 C4 C3 120.0(5) . . ?
C5 C4 H4 120.0 . . ?
C3 C4 H4 120.0 . . ?
C4 C5 C6 120.1(5) . . ?
C4 C5 H5 120.0 . . ?
C6 C5 H5 120.0 . . ?
C1 C6 C5 120.0(4) . . ?
C1 C6 C7 123.7(4) . . ?
C5 C6 C7 116.3(4) . . ?
O2 C7 O1 124.7(4) . . ?
O2 C7 C6 124.8(4) . . ?
O1 C7 C6 110.3(4) . . ?
C13 C8 C9 120.6(4) . . ?
C13 C8 H8 119.7 . . ?
C9 C8 H8 119.7 . . ?
C10 C9 C8 120.0(5) . . ?
C10 C9 H9 120.0 . . ?
C8 C9 H9 120.0 . . ?
C9 C10 C11 119.9(4) . . ?
C9 C10 H10 120.0 . . ?
C11 C10 H10 120.0 . . ?
C10 C11 C12 120.0(4) . . ?
C10 C11 H11 120.0 . . ?
C12 C11 H11 120.0 . . ?
C11 C12 C13 120.1(4) . . ?
C11 C12 H12 119.9 . . ?
C13 C12 H12 119.9 . . ?
C8 C13 C12 119.4(4) . . ?
C8 C13 C14 118.1(4) . . ?
C12 C13 C14 122.4(4) . . ?
O4 C14 O3 126.7(4) . . ?
O4 C14 C13 118.4(4) . . ?
O3 C14 C13 114.9(4) . . ?
C25 C21 C22 118.5(4) . . ?
C25 C21 H21 120.7 . . ?
C22 C21 H21 120.7 . . ?
C23 C22 C21 116.5(4) . . ?
C23 C22 H22 121.8 . . ?
C21 C22 H22 121.8 . . ?
C24 C23 C22 120.2(4) . . ?
C24 C23 H23 119.9 . . ?
C22 C23 H23 119.9 . . ?
N7 C24 C23 121.7(4) . . ?
N7 C24 H24 119.2 . . ?
C23 C24 H24 119.2 . . ?
N7 C25 C21 121.7(4) . . ?
N7 C25 C26 119.5(3) . . ?
C21 C25 C26 118.8(4) . . ?
O9 C26 O10 111.1(3) . . ?
O9 C26 C27 109.2(3) . . ?
O10 C26 C27 111.6(3) . . ?
O9 C26 C25 111.2(3) . . ?
O10 C26 C25 103.6(3) . . ?
C27 C26 C25 110.0(4) . . ?
N8 C27 C28 119.6(4) . . ?
N8 C27 C26 117.0(3) . . ?
C28 C27 C26 123.3(4) . . ?
C29 C28 C27 119.5(4) . . ?
C29 C28 H28 120.3 . . ?
C27 C28 H28 120.3 . . ?
C28 C29 C30 121.6(4) . . ?
C28 C29 H29 119.2 . . ?
C30 C29 H29 119.2 . . ?
C29 C30 C31 116.1(4) . . ?
C29 C30 H30 122.0 . . ?
C31 C30 H30 122.0 . . ?
N8 C31 C30 120.3(4) . . ?
N8 C31 H31 119.9 . . ?
C30 C31 H31 119.9 . . ?
C33 C32 C37 120.4(4) . . ?
C33 C32 H32 119.8 . . ?
C37 C32 H32 119.8 . . ?
C34 C33 C32 120.3(4) . . ?
C34 C33 H33 119.8 . . ?
C32 C33 H33 119.8 . . ?
C33 C34 C35 119.5(4) . . ?
C33 C34 H34 120.3 . . ?
C35 C34 H34 120.3 . . ?
C36 C35 C34 120.2(4) . . ?
C36 C35 H35 119.9 . . ?
C34 C35 H35 119.9 . . ?
C35 C36 C37 120.5(4) . . ?
C35 C36 H36 119.8 . . ?
C37 C36 H36 119.8 . . ?
C32 C37 C36 119.2(4) . . ?
C32 C37 C38 122.3(4) . . ?
C36 C37 C38 118.6(4) . . ?
O17 C38 O16 124.4(4) . . ?
O17 C38 C37 117.7(4) . . ?
O16 C38 C37 117.9(4) . . ?
C40 C39 C44 119.8(5) . . ?
C40 C39 H39 120.1 . . ?
C44 C39 H39 120.1 . . ?
C39 C40 C41 120.4(5) . . ?
C39 C40 H40 119.8 . . ?
C41 C40 H40 119.8 . . ?
C40 C41 C42 119.8(5) . . ?
C40 C41 H41 120.1 . . ?
C42 C41 H41 120.1 . . ?
C41 C42 C43 119.9(5) . . ?
C41 C42 H42 120.0 . . ?
C43 C42 H42 120.0 . . ?
C44 C43 C42 120.1(4) . . ?
C44 C43 H43 120.0 . . ?
C42 C43 H43 120.0 . . ?
C43 C44 C39 119.9(4) . . ?
C43 C44 C45 118.7(4) . . ?
C39 C44 C45 121.2(4) . . ?
O19 C45 O20 124.9(4) . . ?
O19 C45 C44 115.2(4) . . ?
O20 C45 C44 119.6(4) . . ?
C51 C46 C47 120.2(5) . . ?
C51 C46 H46 119.9 . . ?
C47 C46 H46 119.9 . . ?
C48 C47 C46 119.3(5) . . ?
C48 C47 H47 120.3 . . ?
C46 C47 H47 120.3 . . ?
C47 C48 C49 120.5(4) . . ?
C47 C48 H48 119.8 . . ?
C49 C48 H48 119.8 . . ?
C50 C49 C48 119.8(5) . . ?
C50 C49 H49 120.1 . . ?
C48 C49 H49 120.1 . . ?
C49 C50 C51 120.6(5) . . ?
C49 C50 H50 119.7 . . ?
C51 C50 H50 119.7 . . ?
C46 C51 C50 119.6(4) . . ?
C46 C51 C52 120.2(4) . . ?
C50 C51 C52 120.2(4) . . ?
O11 C52 O12 121.0(4) . . ?
O11 C52 C51 120.8(4) . . ?
O12 C52 C51 118.1(4) . . ?
N2 C53 C54 122.1(4) . . ?
N2 C53 H53 118.9 . . ?
C54 C53 H53 118.9 . . ?
C55 C54 C53 119.6(4) . . ?
C55 C54 H54 120.2 . . ?
C53 C54 H54 120.2 . . ?
C54 C55 C56 119.2(4) . . ?
C54 C55 H55 120.4 . . ?
C56 C55 H55 120.4 . . ?
C57 C56 C55 116.8(4) . . ?
C57 C56 H56 121.6 . . ?
C55 C56 H56 121.6 . . ?
N2 C57 C56 122.3(4) . . ?
N2 C57 C58 117.6(3) . . ?
C56 C57 C58 119.8(4) . . ?
O7 C58 O8 111.8(3) . . ?
O7 C58 C57 111.4(3) . . ?
O8 C58 C57 104.8(3) . . ?
O7 C58 C59 111.7(3) . . ?
O8 C58 C59 106.0(3) . . ?
C57 C58 C59 110.7(4) . . ?
N1 C59 C60 123.2(4) . . ?
N1 C59 C58 114.3(4) . . ?
C60 C59 C58 122.3(4) . . ?
C59 C60 C61 120.4(4) . . ?
C59 C60 H60 119.8 . . ?
C61 C60 H60 119.8 . . ?
C62 C61 C60 115.8(4) . . ?
C62 C61 H61 122.1 . . ?
C60 C61 H61 122.1 . . ?
C63 C62 C61 121.9(4) . . ?
C63 C62 H62 119.1 . . ?
C61 C62 H62 119.1 . . ?
N1 C63 C62 120.8(4) . . ?
N1 C63 H63 119.6 . . ?
C62 C63 H63 119.6 . . ?
N3 C64 C65 125.0(5) . . ?
N3 C64 H64 117.5 . . ?
C65 C64 H64 117.5 . . ?
C66 C65 C64 112.7(4) . . ?
C66 C65 H65 123.7 . . ?
C64 C65 H65 123.7 . . ?
C67 C66 C65 125.1(4) . . ?
C67 C66 H66 117.5 . . ?
C65 C66 H66 117.5 . . ?
C66 C67 C68 116.6(5) . . ?
C66 C67 H67 121.7 . . ?
C68 C67 H67 121.7 . . ?
N3 C68 C67 122.1(4) . . ?
N3 C68 C69 115.0(4) . . ?
C67 C68 C69 122.8(4) . . ?
N4 C69 C70 122.3(4) . . ?
N4 C69 C68 114.1(4) . . ?
C70 C69 C68 123.3(4) . . ?
C69 C70 H70A 109.5 . . ?
C69 C70 H70B 109.5 . . ?
H70A C70 H70B 109.5 . . ?
C69 C70 H70C 109.5 . . ?
H70A C70 H70C 109.5 . . ?
H70B C70 H70C 109.5 . . ?
C76 C71 C72 121.0(4) . . ?
C76 C71 H71 119.5 . . ?
C72 C71 H71 119.5 . . ?
C73 C72 C71 117.8(5) . . ?
C73 C72 H72 121.1 . . ?
C71 C72 H72 121.1 . . ?
C74 C73 C72 121.7(5) . . ?
C74 C73 H73 119.2 . . ?
C72 C73 H73 119.2 . . ?
C73 C74 C75 121.4(5) . . ?
C73 C74 H74 119.3 . . ?
C75 C74 H74 119.3 . . ?
C76 C75 C74 118.1(4) . . ?
C76 C75 H75 121.0 . . ?
C74 C75 H75 121.0 . . ?
C71 C76 C75 120.0(4) . . ?
C71 C76 C86 120.8(4) . . ?
C75 C76 C86 119.2(4) . . ?
C79 C78 N6 122.3(4) . . ?
C79 C78 H78 118.8 . . ?
N6 C78 H78 118.8 . . ?
C80 C79 C78 120.5(4) . . ?
C80 C79 H79 119.7 . . ?
C78 C79 H79 119.7 . . ?
C79 C80 C81 118.7(4) . . ?
C79 C80 H80 120.7 . . ?
C81 C80 H80 120.7 . . ?
C82 C81 C80 119.5(4) . . ?
C82 C81 H81 120.2 . . ?
C80 C81 H81 120.2 . . ?
N6 C82 C81 121.2(4) . . ?
N6 C82 C83 112.5(4) . . ?
C81 C82 C83 126.3(4) . . ?
N5 C83 C82 116.1(4) . . ?
N5 C83 C84 121.2(4) . . ?
C82 C83 C84 122.3(4) . . ?
C83 C84 H84A 109.5 . . ?
C83 C84 H84B 109.5 . . ?
H84A C84 H84B 109.5 . . ?
C83 C84 H84C 109.5 . . ?
H84A C84 H84C 109.5 . . ?
H84B C84 H84C 109.5 . . ?
O23 C86 O22 125.9(4) . . ?
O23 C86 C76 119.8(4) . . ?
O22 C86 C76 114.1(4) . . ?
C88 C87 C92 120.2(5) . . ?
C88 C87 H87 119.9 . . ?
C92 C87 H87 119.9 . . ?
C89 C88 C87 120.0(5) . . ?
C89 C88 H88 120.0 . . ?
C87 C88 H88 120.0 . . ?
C90 C89 C88 119.9(5) . . ?
C90 C89 H89 120.0 . . ?
C88 C89 H89 120.0 . . ?
C89 C90 C91 120.3(5) . . ?
C89 C90 H90 119.8 . . ?
C91 C90 H90 119.8 . . ?
C90 C91 C92 120.1(5) . . ?
C90 C91 H91 119.9 . . ?
C92 C91 H91 119.9 . . ?
C91 C92 C87 119.4(5) . . ?
C91 C92 C93 120.8(4) . . ?
C87 C92 C93 119.7(4) . . ?
O5 C93 O6 123.9(4) . . ?
O5 C93 C92 118.7(4) . . ?
O6 C93 C92 117.4(4) . . ?
O8 Mn1 O14 174.29(13) . . ?
O8 Mn1 O15 82.35(12) . . ?
O14 Mn1 O15 99.54(12) . . ?
O8 Mn1 N2 81.44(14) . . ?
O14 Mn1 N2 95.70(14) . . ?
O15 Mn1 N2 160.93(14) . . ?
O8 Mn1 O9 88.53(12) . . ?
O14 Mn1 O9 96.42(12) . . ?
O15 Mn1 O9 99.65(13) . . ?
N2 Mn1 O9 89.92(14) . . ?
O8 Mn1 O12 88.44(12) . . ?
O14 Mn1 O12 86.51(12) . . ?
O15 Mn1 O12 81.96(12) . . ?
N2 Mn1 O12 87.62(14) . . ?
O9 Mn1 O12 176.35(11) . . ?
O8 Mn1 Mn6 44.90(9) . . ?
O14 Mn1 Mn6 137.78(9) . . ?
O15 Mn1 Mn6 38.64(8) . . ?
N2 Mn1 Mn6 126.33(10) . . ?
O9 Mn1 Mn6 88.21(9) . . ?
O12 Mn1 Mn6 91.08(8) . . ?
O13 Mn2 O10 167.57(14) . . ?
O13 Mn2 O14 83.06(12) . . ?
O10 Mn2 O14 91.94(13) . . ?
O13 Mn2 O17 96.21(12) . . ?
O10 Mn2 O17 90.38(13) . . ?
O14 Mn2 O17 171.58(14) . . ?
O13 Mn2 O21 88.95(12) . . ?
O10 Mn2 O21 80.28(12) . . ?
O14 Mn2 O21 96.47(12) . . ?
O17 Mn2 O21 91.90(12) . . ?
O13 Mn2 N8 114.55(13) . . ?
O10 Mn2 N8 76.21(14) . . ?
O14 Mn2 N8 85.64(13) . . ?
O17 Mn2 N8 87.06(14) . . ?
O21 Mn2 N8 156.46(12) . . ?
O13 Mn2 Mn4 41.43(9) . . ?
O10 Mn2 Mn4 132.72(10) . . ?
O14 Mn2 Mn4 41.64(9) . . ?
O17 Mn2 Mn4 136.89(9) . . ?
O21 Mn2 Mn4 94.25(8) . . ?
N8 Mn2 Mn4 102.53(10) . . ?
O13 Mn2 Mn3 121.22(10) . . ?
O10 Mn2 Mn3 46.76(10) . . ?
O14 Mn2 Mn3 85.55(9) . . ?
O17 Mn2 Mn3 101.88(9) . . ?
O21 Mn2 Mn3 35.73(7) . . ?
N8 Mn2 Mn3 121.76(9) . . ?
Mn4 Mn2 Mn3 107.75(3) . . ?
O13 Mn2 Mn4 52.10(9) . 2_676 ?
O10 Mn2 Mn4 117.03(10) . 2_676 ?
O14 Mn2 Mn4 91.97(10) . 2_676 ?
O17 Mn2 Mn4 94.18(10) . 2_676 ?
O21 Mn2 Mn4 36.86(8) . 2_676 ?
N8 Mn2 Mn4 166.66(10) . 2_676 ?
Mn4 Mn2 Mn4 67.72(3) . 2_676 ?
Mn3 Mn2 Mn4 71.01(3) . 2_676 ?
O21 Mn3 O15 96.58(13) . . ?
O21 Mn3 N6 96.96(14) . . ?
O15 Mn3 N6 166.40(13) . . ?
O21 Mn3 N5 168.54(15) . . ?
O15 Mn3 N5 90.69(13) . . ?
N6 Mn3 N5 75.73(14) . . ?
O21 Mn3 O23 105.15(13) . . ?
O15 Mn3 O23 96.49(13) . . ?
N6 Mn3 O23 81.16(14) . . ?
N5 Mn3 O23 82.70(14) . . ?
O21 Mn3 O10 80.25(12) . . ?
O15 Mn3 O10 99.67(12) . . ?
N6 Mn3 O10 81.42(13) . . ?
N5 Mn3 O10 89.84(13) . . ?
O23 Mn3 O10 162.28(12) . . ?
O21 Mn3 Mn2 44.73(10) . . ?
O15 Mn3 Mn2 90.37(9) . . ?
N6 Mn3 Mn2 98.39(11) . . ?
N5 Mn3 Mn2 126.72(11) . . ?
O23 Mn3 Mn2 149.81(8) . . ?
O10 Mn3 Mn2 37.75(8) . . ?
O21 Mn3 Mn6 131.22(10) . . ?
O15 Mn3 Mn6 36.15(8) . . ?
N6 Mn3 Mn6 130.89(10) . . ?
N5 Mn3 Mn6 57.98(11) . . ?
O23 Mn3 Mn6 77.84(8) . . ?
O10 Mn3 Mn6 111.67(8) . . ?
Mn2 Mn3 Mn6 121.22(3) . . ?
O21 Mn4 O13 94.66(12) 2_676 . ?
O21 Mn4 O14 171.40(14) 2_676 . ?
O13 Mn4 O14 83.13(12) . . ?
O21 Mn4 O11 87.70(13) 2_676 . ?
O13 Mn4 O11 175.19(13) . . ?
O14 Mn4 O11 93.92(12) . . ?
O21 Mn4 O20 93.89(12) 2_676 . ?
O13 Mn4 O20 96.42(12) . . ?
O14 Mn4 O20 94.61(12) . . ?
O11 Mn4 O20 87.59(12) . . ?
O21 Mn4 O13 82.05(12) 2_676 2_676 ?
O13 Mn4 O13 81.15(13) . 2_676 ?
O14 Mn4 O13 89.40(12) . 2_676 ?
O11 Mn4 O13 95.05(11) . 2_676 ?
O20 Mn4 O13 175.04(10) . 2_676 ?
O21 Mn4 Mn2 135.34(9) 2_676 . ?
O13 Mn4 Mn2 41.12(9) . . ?
O14 Mn4 Mn2 42.01(8) . . ?
O11 Mn4 Mn2 135.87(9) . . ?
O20 Mn4 Mn2 96.73(9) . . ?
O13 Mn4 Mn2 84.30(7) 2_676 . ?
O21 Mn4 Mn2 44.46(9) 2_676 2_676 ?
O13 Mn4 Mn2 87.57(9) . 2_676 ?
O14 Mn4 Mn2 127.00(10) . 2_676 ?
O11 Mn4 Mn2 91.20(9) . 2_676 ?
O20 Mn4 Mn2 138.33(8) . 2_676 ?
O13 Mn4 Mn2 37.60(7) 2_676 2_676 ?
Mn2 Mn4 Mn2 112.28(3) . 2_676 ?
O13 Mn5 O19 93.78(12) . . ?
O13 Mn5 O24 170.01(13) . 2_676 ?
O19 Mn5 O24 93.12(12) . 2_676 ?
O13 Mn5 O16 91.56(11) . . ?
O19 Mn5 O16 93.74(12) . . ?
O24 Mn5 O16 80.78(12) 2_676 . ?
O13 Mn5 O12 85.13(11) . 2_676 ?
O19 Mn5 O12 176.35(13) . 2_676 ?
O24 Mn5 O12 88.42(11) 2_676 2_676 ?
O16 Mn5 O12 89.77(12) . 2_676 ?
O13 Mn5 O15 97.58(11) . 2_676 ?
O19 Mn5 O15 100.46(12) . 2_676 ?
O24 Mn5 O15 88.25(11) 2_676 2_676 ?
O16 Mn5 O15 162.51(11) . 2_676 ?
O12 Mn5 O15 76.26(11) 2_676 2_676 ?
O18 Mn6 O15 93.97(13) . . ?
O18 Mn6 N3 91.81(14) . . ?
O15 Mn6 N3 166.57(14) . . ?
O18 Mn6 N4 168.86(14) . . ?
O15 Mn6 N4 96.34(14) . . ?
N3 Mn6 N4 79.04(15) . . ?
O18 Mn6 O22 88.87(13) . . ?
O15 Mn6 O22 96.74(12) . . ?
N3 Mn6 O22 95.48(13) . . ?
N4 Mn6 O22 85.72(13) . . ?
O18 Mn6 O8 95.33(13) . . ?
O15 Mn6 O8 74.34(11) . . ?
N3 Mn6 O8 93.07(13) . . ?
N4 Mn6 O8 91.53(13) . . ?
O22 Mn6 O8 170.35(11) . . ?
O18 Mn6 Mn1 89.11(9) . . ?
O15 Mn6 Mn1 38.51(9) . . ?
N3 Mn6 Mn1 129.65(11) . . ?
N4 Mn6 Mn1 101.61(10) . . ?
O22 Mn6 Mn1 134.87(9) . . ?
O8 Mn6 Mn1 36.88(7) . . ?
O18 Mn6 Mn3 65.57(9) . . ?
O15 Mn6 Mn3 35.49(9) . . ?
N3 Mn6 Mn3 155.50(12) . . ?
N4 Mn6 Mn3 122.13(10) . . ?
O22 Mn6 Mn3 75.71(9) . . ?
O8 Mn6 Mn3 98.11(8) . . ?
Mn1 Mn6 Mn3 62.61(2) . . ?
O7 Mn7 O9 95.41(12) . . ?
O7 Mn7 O6 92.13(13) . . ?
O9 Mn7 O6 108.22(12) . . ?
O7 Mn7 O3 97.73(13) . . ?
O9 Mn7 O3 152.43(13) . . ?
O6 Mn7 O3 95.41(12) . . ?
O7 Mn7 N7 171.42(13) . . ?
O9 Mn7 N7 76.17(13) . . ?
O6 Mn7 N7 89.01(12) . . ?
O3 Mn7 N7 90.63(13) . . ?
O7 Mn8 O4 99.39(13) . . ?
O7 Mn8 O1 160.30(12) . . ?
O4 Mn8 O1 99.96(12) . . ?
O7 Mn8 O5 91.31(12) . . ?
O4 Mn8 O5 94.79(14) . . ?
O1 Mn8 O5 90.75(12) . . ?
O7 Mn8 N1 74.05(12) . . ?
O4 Mn8 N1 116.59(14) . . ?
O1 Mn8 N1 93.89(13) . . ?
O5 Mn8 N1 146.83(13) . . ?
C59 N1 C63 117.8(4) . . ?
C59 N1 Mn8 114.7(2) . . ?
C63 N1 Mn8 127.3(3) . . ?
C57 N2 C53 119.4(3) . . ?
C57 N2 Mn1 111.8(2) . . ?
C53 N2 Mn1 128.6(2) . . ?
C68 N3 C64 118.3(4) . . ?
C68 N3 Mn6 115.7(3) . . ?
C64 N3 Mn6 125.9(3) . . ?
O24 N4 C69 121.6(4) . . ?
O24 N4 Mn6 122.3(3) . . ?
C69 N4 Mn6 116.0(3) . . ?
C83 N5 O18 123.6(4) . . ?
C83 N5 Mn3 118.7(3) . . ?
O18 N5 Mn3 117.5(3) . . ?
C78 N6 C82 117.7(4) . . ?
C78 N6 Mn3 125.5(3) . . ?
C82 N6 Mn3 116.8(3) . . ?
C25 N7 C24 121.3(3) . . ?
C25 N7 Mn7 112.9(2) . . ?
C24 N7 Mn7 125.8(2) . . ?
C31 N8 C27 122.9(3) . . ?
C31 N8 Mn2 128.9(2) . . ?
C27 N8 Mn2 104.7(2) . . ?
C7 O1 Mn8 116.6(2) . . ?
C14 O3 Mn7 132.7(2) . . ?
C14 O4 Mn8 130.9(2) . . ?
C93 O5 Mn8 136.8(3) . . ?
C93 O6 Mn7 133.0(3) . . ?
C58 O7 Mn7 127.27(18) . . ?
C58 O7 Mn8 119.12(18) . . ?
Mn7 O7 Mn8 113.61(15) . . ?
C58 O8 Mn1 117.96(17) . . ?
C58 O8 Mn6 137.19(17) . . ?
Mn1 O8 Mn6 98.22(12) . . ?
C26 O9 Mn7 118.6(2) . . ?
C26 O9 Mn1 115.8(2) . . ?
Mn7 O9 Mn1 124.74(14) . . ?
C26 O10 Mn2 118.22(18) . . ?
C26 O10 Mn3 126.22(19) . . ?
Mn2 O10 Mn3 95.48(14) . . ?
C52 O11 Mn4 124.6(2) . . ?
C52 O12 Mn5 130.76(19) . 2_676 ?
C52 O12 Mn1 120.9(2) . . ?
Mn5 O12 Mn1 94.26(11) 2_676 . ?
Mn2 O13 Mn4 97.44(12) . . ?
Mn2 O13 Mn5 123.87(16) . . ?
Mn4 O13 Mn5 120.85(15) . . ?
Mn2 O13 Mn4 90.29(12) . 2_676 ?
Mn4 O13 Mn4 98.85(13) . 2_676 ?
Mn5 O13 Mn4 118.83(12) . 2_676 ?
Mn1 O14 Mn4 130.57(17) . . ?
Mn1 O14 Mn2 123.54(15) . . ?
Mn4 O14 Mn2 96.35(12) . . ?
Mn3 O15 Mn1 112.52(16) . . ?
Mn3 O15 Mn6 108.36(14) . . ?
Mn1 O15 Mn6 102.85(13) . . ?
Mn3 O15 Mn5 117.42(13) . 2_676 ?
Mn1 O15 Mn5 104.84(13) . 2_676 ?
Mn6 O15 Mn5 109.87(14) . 2_676 ?
C38 O16 Mn5 127.0(2) . . ?
C38 O17 Mn2 127.6(2) . . ?
N5 O18 Mn6 113.9(2) . . ?
C45 O19 Mn5 137.5(2) . . ?
C45 O20 Mn4 129.4(2) . . ?
Mn3 O21 Mn4 151.28(18) . 2_676 ?
Mn3 O21 Mn2 99.54(13) . . ?
Mn4 O21 Mn2 98.68(13) 2_676 . ?
C86 O22 Mn6 133.4(3) . . ?
C86 O23 Mn3 125.7(3) . . ?
N4 O24 Mn5 121.8(3) . 2_676 ?
H1X O1W H1Y 109.5 . . ?
H2X O2W H2Y 109.5 . . ?
H3X O3W H3Y 109.5 . . ?
H4X O4W H4Y 109.5 . . ?
H5X O5W H5Y 109.5 . . ?
H6X O6W H6Y 109.5 . . ?

loop_
_geom_bond_atom_site_label_1
_geom_bond_atom_site_label_2
_geom_bond_distance
_geom_bond_site_symmetry_2
_geom_bond_publ_flag
C1 C2 1.388(7) . ?
C1 C6 1.388(7) . ?
C1 H1 0.9300 . ?
C2 C3 1.389(7) . ?
C2 H2 0.9300 . ?
C3 C4 1.394(7) . ?
C3 H3 0.9300 . ?
C4 C5 1.387(7) . ?
C4 H4 0.9300 . ?
C5 C6 1.390(6) . ?
C5 H5 0.9300 . ?
C6 C7 1.513(6) . ?
C7 O2 1.142(4) . ?
C7 O1 1.181(4) . ?
C8 C13 1.377(6) . ?
C8 C9 1.393(6) . ?
C8 H8 0.9300 . ?
C9 C10 1.384(7) . ?
C9 H9 0.9300 . ?
C10 C11 1.385(7) . ?
C10 H10 0.9300 . ?
C11 C12 1.391(6) . ?
C11 H11 0.9300 . ?
C12 C13 1.398(6) . ?
C12 H12 0.9300 . ?
C13 C14 1.524(6) . ?
C14 O4 1.227(4) . ?
C14 O3 1.268(4) . ?
C21 C25 1.407(6) . ?
C21 C22 1.407(6) . ?
C21 H21 0.9300 . ?
C22 C23 1.387(6) . ?
C22 H22 0.9300 . ?
C23 C24 1.356(6) . ?
C23 H23 0.9300 . ?
C24 N7 1.327(4) . ?
C24 H24 0.9300 . ?
C25 N7 1.267(4) . ?
C25 C26 1.544(6) . ?
C26 O9 1.391(4) . ?
C26 O10 1.435(5) . ?
C26 C27 1.511(6) . ?
C27 N8 1.334(4) . ?
C27 C28 1.395(6) . ?
C28 C29 1.333(6) . ?
C28 H28 0.9300 . ?
C29 C30 1.418(6) . ?
C29 H29 0.9300 . ?
C30 C31 1.418(6) . ?
C30 H30 0.9300 . ?
C31 N8 1.323(5) . ?
C31 H31 0.9300 . ?
C32 C33 1.389(6) . ?
C32 C37 1.390(6) . ?
C32 H32 0.9300 . ?
C33 C34 1.388(7) . ?
C33 H33 0.9300 . ?
C34 C35 1.393(7) . ?
C34 H34 0.9300 . ?
C35 C36 1.384(6) . ?
C35 H35 0.9300 . ?
C36 C37 1.396(6) . ?
C36 H36 0.9300 . ?
C37 C38 1.496(6) . ?
C38 O17 1.218(4) . ?
C38 O16 1.276(5) . ?
C39 C40 1.382(7) . ?
C39 C44 1.401(7) . ?
C39 H39 0.9300 . ?
C40 C41 1.389(7) . ?
C40 H40 0.9300 . ?
C41 C42 1.390(7) . ?
C41 H41 0.9300 . ?
C42 C43 1.395(7) . ?
C42 H42 0.9300 . ?
C43 C44 1.384(7) . ?
C43 H43 0.9300 . ?
C44 C45 1.431(6) . ?
C45 O19 1.232(4) . ?
C45 O20 1.264(4) . ?
C46 C51 1.387(7) . ?
C46 C47 1.395(7) . ?
C46 H46 0.9300 . ?
C47 C48 1.388(7) . ?
C47 H47 0.9300 . ?
C48 C49 1.388(7) . ?
C48 H48 0.9300 . ?
C49 C50 1.377(6) . ?
C49 H49 0.9300 . ?
C50 C51 1.391(7) . ?
C50 H50 0.9300 . ?
C51 C52 1.455(6) . ?
C52 O11 1.243(4) . ?
C52 O12 1.263(5) . ?
C53 N2 1.338(4) . ?
C53 C54 1.378(6) . ?
C53 H53 0.9300 . ?
C54 C55 1.354(6) . ?
C54 H54 0.9300 . ?
C55 C56 1.432(6) . ?
C55 H55 0.9300 . ?
C56 C57 1.395(6) . ?
C56 H56 0.9300 . ?
C57 N2 1.332(4) . ?
C57 C58 1.542(6) . ?
C58 O7 1.393(5) . ?
C58 O8 1.470(4) . ?
C58 C59 1.566(6) . ?
C59 N1 1.318(4) . ?
C59 C60 1.353(7) . ?
C60 C61 1.380(7) . ?
C60 H60 0.9300 . ?
C61 C62 1.372(5) . ?
C61 H61 0.9300 . ?
C62 C63 1.357(7) . ?
C62 H62 0.9300 . ?
C63 N1 1.354(6) . ?
C63 H63 0.9300 . ?
C64 N3 1.332(6) . ?
C64 C65 1.428(6) . ?
C64 H64 0.9300 . ?
C65 C66 1.357(7) . ?
C65 H65 0.9300 . ?
C66 C67 1.348(6) . ?
C66 H66 0.9300 . ?
C67 C68 1.423(6) . ?
C67 H67 0.9300 . ?
C68 N3 1.304(6) . ?
C68 C69 1.487(7) . ?
C69 N4 1.302(5) . ?
C69 C70 1.436(7) . ?
C70 H70A 0.9600 . ?
C70 H70B 0.9600 . ?
C70 H70C 0.9600 . ?
C71 C76 1.345(7) . ?
C71 C72 1.432(6) . ?
C71 H71 0.9300 . ?
C72 C73 1.337(7) . ?
C72 H72 0.9300 . ?
C73 C74 1.324(7) . ?
C73 H73 0.9300 . ?
C74 C75 1.417(6) . ?
C74 H74 0.9300 . ?
C75 C76 1.363(6) . ?
C75 H75 0.9300 . ?
C76 C86 1.511(6) . ?
C78 C79 1.368(7) . ?
C78 N6 1.372(5) . ?
C78 H78 0.9300 . ?
C79 C80 1.364(7) . ?
C79 H79 0.9300 . ?
C80 C81 1.402(6) . ?
C80 H80 0.9300 . ?
C81 C82 1.392(6) . ?
C81 H81 0.9300 . ?
C82 N6 1.373(6) . ?
C82 C83 1.461(6) . ?
C83 N5 1.262(6) . ?
C83 C84 1.535(6) . ?
C84 H84A 0.9600 . ?
C84 H84B 0.9600 . ?
C84 H84C 0.9600 . ?
C86 O23 1.190(5) . ?
C86 O22 1.290(5) . ?
C87 C88 1.390(6) . ?
C87 C92 1.397(7) . ?
C87 H87 0.9300 . ?
C88 C89 1.390(7) . ?
C88 H88 0.9300 . ?
C89 C90 1.387(7) . ?
C89 H89 0.9300 . ?
C90 C91 1.388(7) . ?
C90 H90 0.9300 . ?
C91 C92 1.394(7) . ?
C91 H91 0.9300 . ?
C92 C93 1.510(7) . ?
C93 O5 1.218(5) . ?
C93 O6 1.249(5) . ?
Mn1 O8 1.873(3) . ?
Mn1 O14 1.895(3) . ?
Mn1 O15 1.973(3) . ?
Mn1 N2 2.072(4) . ?
Mn1 O9 2.141(3) . ?
Mn1 O12 2.334(3) . ?
Mn1 Mn6 3.0896(10) . ?
Mn2 O13 1.890(3) . ?
Mn2 O10 1.892(3) . ?
Mn2 O14 1.919(3) . ?
Mn2 O17 1.983(3) . ?
Mn2 O21 2.195(3) . ?
Mn2 N8 2.361(4) . ?
Mn2 Mn4 2.8498(10) . ?
Mn2 Mn3 3.0758(10) . ?
Mn2 Mn4 3.0977(10) 2_676 ?
Mn3 O21 1.821(3) . ?
Mn3 O15 1.948(3) . ?
Mn3 N6 2.066(4) . ?
Mn3 N5 2.082(4) . ?
Mn3 O23 2.227(3) . ?
Mn3 O10 2.251(3) . ?
Mn3 Mn6 3.1840(10) . ?
Mn4 O21 1.880(3) 2_676 ?
Mn4 O13 1.902(3) . ?
Mn4 O14 1.905(3) . ?
Mn4 O11 2.008(3) . ?
Mn4 O20 2.200(3) . ?
Mn4 O13 2.445(3) 2_676 ?
Mn4 Mn2 3.0977(10) 2_676 ?
Mn5 O13 2.072(3) . ?
Mn5 O19 2.109(3) . ?
Mn5 O24 2.118(3) 2_676 ?
Mn5 O16 2.229(3) . ?
Mn5 O12 2.295(3) 2_676 ?
Mn5 O15 2.301(3) 2_676 ?
Mn6 O18 1.891(3) . ?
Mn6 O15 1.979(3) . ?
Mn6 N3 2.015(4) . ?
Mn6 N4 2.024(4) . ?
Mn6 O22 2.101(3) . ?
Mn6 O8 2.204(3) . ?
Mn7 O7 2.018(3) . ?
Mn7 O9 2.077(3) . ?
Mn7 O6 2.124(3) . ?
Mn7 O3 2.135(3) . ?
Mn7 N7 2.269(4) . ?
Mn8 O7 2.071(3) . ?
Mn8 O4 2.072(3) . ?
Mn8 O1 2.093(3) . ?
Mn8 O5 2.120(3) . ?
Mn8 N1 2.312(4) . ?
N4 O24 1.299(5) . ?
N5 O18 1.345(4) . ?
O12 Mn5 2.295(3) 2_676 ?
O13 Mn4 2.445(3) 2_676 ?
O15 Mn5 2.301(3) 2_676 ?
O21 Mn4 1.880(3) 2_676 ?
O24 Mn5 2.118(3) 2_676 ?
O1W H1X 0.8500 . ?
O1W H1Y 0.8501 . ?
O2W H2X 0.8500 . ?
O2W H2Y 0.8500 . ?
O3W H3X 0.8500 . ?
O3W H3Y 0.8499 . ?
O4W H4X 0.8500 . ?
O4W H4Y 0.8501 . ?
O5W H5X 0.8500 . ?
O5W H5Y 0.8499 . ?
O6W H6X 0.8500 . ?
O6W H6Y 0.8500 . ?

loop_
_geom_torsion_atom_site_label_1
_geom_torsion_atom_site_label_2
_geom_torsion_atom_site_label_3
_geom_torsion_atom_site_label_4
_geom_torsion
_geom_torsion_site_symmetry_1
_geom_torsion_site_symmetry_2
_geom_torsion_site_symmetry_3
_geom_torsion_site_symmetry_4
_geom_torsion_publ_flag
C6 C1 C2 C3 0.7(8) . . . . ?
C1 C2 C3 C4 -1.0(7) . . . . ?
C2 C3 C4 C5 0.8(7) . . . . ?
C3 C4 C5 C6 -0.4(7) . . . . ?
C2 C1 C6 C5 -0.2(7) . . . . ?
C2 C1 C6 C7 -179.4(5) . . . . ?
C4 C5 C6 C1 0.1(7) . . . . ?
C4 C5 C6 C7 179.3(4) . . . . ?
C1 C6 C7 O2 165.8(5) . . . . ?
C5 C6 C7 O2 -13.4(7) . . . . ?
C1 C6 C7 O1 -9.0(7) . . . . ?
C5 C6 C7 O1 171.8(4) . . . . ?
C13 C8 C9 C10 0.2(7) . . . . ?
C8 C9 C10 C11 -0.1(8) . . . . ?
C9 C10 C11 C12 0.0(8) . . . . ?
C10 C11 C12 C13 0.1(8) . . . . ?
C9 C8 C13 C12 -0.1(7) . . . . ?
C9 C8 C13 C14 -175.3(4) . . . . ?
C11 C12 C13 C8 0.0(8) . . . . ?
C11 C12 C13 C14 174.9(5) . . . . ?
C8 C13 C14 O4 -170.6(4) . . . . ?
C12 C13 C14 O4 14.4(7) . . . . ?
C8 C13 C14 O3 11.7(6) . . . . ?
C12 C13 C14 O3 -163.3(4) . . . . ?
C25 C21 C22 C23 0.4(6) . . . . ?
C21 C22 C23 C24 1.9(7) . . . . ?
C22 C23 C24 N7 -1.7(7) . . . . ?
C22 C21 C25 N7 -3.2(6) . . . . ?
C22 C21 C25 C26 178.9(4) . . . . ?
N7 C25 C26 O9 8.7(5) . . . . ?
C21 C25 C26 O9 -173.3(4) . . . . ?
N7 C25 C26 O10 128.2(3) . . . . ?
C21 C25 C26 O10 -53.9(5) . . . . ?
N7 C25 C26 C27 -112.4(4) . . . . ?
C21 C25 C26 C27 65.6(5) . . . . ?
O9 C26 C27 N8 124.8(3) . . . . ?
O10 C26 C27 N8 1.6(5) . . . . ?
C25 C26 C27 N8 -112.8(4) . . . . ?
O9 C26 C27 C28 -58.7(5) . . . . ?
O10 C26 C27 C28 178.0(3) . . . . ?
C25 C26 C27 C28 63.6(5) . . . . ?
N8 C27 C28 C29 -4.0(6) . . . . ?
C26 C27 C28 C29 179.7(4) . . . . ?
C27 C28 C29 C30 4.8(7) . . . . ?
C28 C29 C30 C31 -2.3(7) . . . . ?
C29 C30 C31 N8 -1.1(6) . . . . ?
C37 C32 C33 C34 0.7(7) . . . . ?
C32 C33 C34 C35 -0.7(7) . . . . ?
C33 C34 C35 C36 0.2(7) . . . . ?
C34 C35 C36 C37 0.3(7) . . . . ?
C33 C32 C37 C36 -0.2(7) . . . . ?
C33 C32 C37 C38 179.9(4) . . . . ?
C35 C36 C37 C32 -0.3(7) . . . . ?
C35 C36 C37 C38 179.6(4) . . . . ?
C32 C37 C38 O17 179.3(4) . . . . ?
C36 C37 C38 O17 -0.6(7) . . . . ?
C32 C37 C38 O16 -2.4(7) . . . . ?
C36 C37 C38 O16 177.7(4) . . . . ?
C44 C39 C40 C41 -0.9(7) . . . . ?
C39 C40 C41 C42 0.4(7) . . . . ?
C40 C41 C42 C43 0.4(7) . . . . ?
C41 C42 C43 C44 -0.9(8) . . . . ?
C42 C43 C44 C39 0.5(8) . . . . ?
C42 C43 C44 C45 -173.5(5) . . . . ?
C40 C39 C44 C43 0.4(7) . . . . ?
C40 C39 C44 C45 174.2(4) . . . . ?
C43 C44 C45 O19 171.7(4) . . . . ?
C39 C44 C45 O19 -2.1(7) . . . . ?
C43 C44 C45 O20 -14.7(7) . . . . ?
C39 C44 C45 O20 171.5(4) . . . . ?
C51 C46 C47 C48 -0.3(8) . . . . ?
C46 C47 C48 C49 -0.1(8) . . . . ?
C47 C48 C49 C50 0.8(7) . . . . ?
C48 C49 C50 C51 -1.1(7) . . . . ?
C47 C46 C51 C50 0.0(7) . . . . ?
C47 C46 C51 C52 -179.2(4) . . . . ?
C49 C50 C51 C46 0.7(7) . . . . ?
C49 C50 C51 C52 179.9(4) . . . . ?
C46 C51 C52 O11 13.0(6) . . . . ?
C50 C51 C52 O11 -166.3(4) . . . . ?
C46 C51 C52 O12 -163.8(4) . . . . ?
C50 C51 C52 O12 17.0(6) . . . . ?
N2 C53 C54 C55 -2.6(8) . . . . ?
C53 C54 C55 C56 -4.0(8) . . . . ?
C54 C55 C56 C57 8.7(7) . . . . ?
C55 C56 C57 N2 -7.2(7) . . . . ?
C55 C56 C57 C58 179.1(4) . . . . ?
N2 C57 C58 O7 -103.3(4) . . . . ?
C56 C57 C58 O7 70.6(5) . . . . ?
N2 C57 C58 O8 17.8(5) . . . . ?
C56 C57 C58 O8 -168.3(4) . . . . ?
N2 C57 C58 C59 131.7(4) . . . . ?
C56 C57 C58 C59 -54.4(6) . . . . ?
O7 C58 C59 N1 -14.9(5) . . . . ?
O8 C58 C59 N1 -136.9(3) . . . . ?
C57 C58 C59 N1 109.9(4) . . . . ?
O7 C58 C59 C60 169.7(4) . . . . ?
O8 C58 C59 C60 47.7(5) . . . . ?
C57 C58 C59 C60 -65.4(5) . . . . ?
N1 C59 C60 C61 5.8(7) . . . . ?
C58 C59 C60 C61 -179.3(4) . . . . ?
C59 C60 C61 C62 -5.5(7) . . . . ?
C60 C61 C62 C63 1.6(5) . . . . ?
C61 C62 C63 N1 2.3(7) . . . . ?
N3 C64 C65 C66 -1.7(6) . . . . ?
C64 C65 C66 C67 -3.4(7) . . . . ?
C65 C66 C67 C68 4.5(7) . . . . ?
C66 C67 C68 N3 -0.5(7) . . . . ?
C66 C67 C68 C69 175.2(4) . . . . ?
N3 C68 C69 N4 -1.0(6) . . . . ?
C67 C68 C69 N4 -177.0(4) . . . . ?
N3 C68 C69 C70 -175.1(4) . . . . ?
C67 C68 C69 C70 8.9(7) . . . . ?
C76 C71 C72 C73 -2.7(7) . . . . ?
C71 C72 C73 C74 2.8(8) . . . . ?
C72 C73 C74 C75 -0.6(8) . . . . ?
C73 C74 C75 C76 -2.0(7) . . . . ?
C72 C71 C76 C75 0.2(7) . . . . ?
C72 C71 C76 C86 -178.9(4) . . . . ?
C74 C75 C76 C71 2.1(7) . . . . ?
C74 C75 C76 C86 -178.9(4) . . . . ?
N6 C78 C79 C80 1.0(8) . . . . ?
C78 C79 C80 C81 0.0(8) . . . . ?
C79 C80 C81 C82 1.0(7) . . . . ?
C80 C81 C82 N6 -2.8(7) . . . . ?
C80 C81 C82 C83 177.1(4) . . . . ?
N6 C82 C83 N5 2.4(6) . . . . ?
C81 C82 C83 N5 -177.6(5) . . . . ?
N6 C82 C83 C84 -170.7(4) . . . . ?
C81 C82 C83 C84 9.4(7) . . . . ?
C71 C76 C86 O23 151.0(5) . . . . ?
C75 C76 C86 O23 -28.1(7) . . . . ?
C71 C76 C86 O22 -34.0(6) . . . . ?
C75 C76 C86 O22 146.9(4) . . . . ?
C92 C87 C88 C89 0.1(6) . . . . ?
C87 C88 C89 C90 -0.2(6) . . . . ?
C88 C89 C90 C91 0.3(7) . . . . ?
C89 C90 C91 C92 -0.3(7) . . . . ?
C90 C91 C92 C87 0.3(6) . . . . ?
C90 C91 C92 C93 -177.3(4) . . . . ?
C88 C87 C92 C91 -0.2(6) . . . . ?
C88 C87 C92 C93 177.5(4) . . . . ?
C91 C92 C93 O5 173.9(4) . . . . ?
C87 C92 C93 O5 -3.7(6) . . . . ?
C91 C92 C93 O6 -5.1(6) . . . . ?
C87 C92 C93 O6 177.3(4) . . . . ?
O13 Mn2 Mn3 O21 -28.44(16) . . . . ?
O10 Mn2 Mn3 O21 155.57(19) . . . . ?
O14 Mn2 Mn3 O21 -107.55(16) . . . . ?
O17 Mn2 Mn3 O21 76.44(16) . . . . ?
N8 Mn2 Mn3 O21 170.37(17) . . . . ?
Mn4 Mn2 Mn3 O21 -71.85(13) . . . . ?
Mn4 Mn2 Mn3 O21 -13.93(13) 2_676 . . . ?
O13 Mn2 Mn3 O15 70.56(14) . . . . ?
O10 Mn2 Mn3 O15 -105.43(16) . . . . ?
O14 Mn2 Mn3 O15 -8.55(13) . . . . ?
O17 Mn2 Mn3 O15 175.44(13) . . . . ?
O21 Mn2 Mn3 O15 99.00(16) . . . . ?
N8 Mn2 Mn3 O15 -90.63(14) . . . . ?
Mn4 Mn2 Mn3 O15 27.16(10) . . . . ?
Mn4 Mn2 Mn3 O15 85.08(9) 2_676 . . . ?
O13 Mn2 Mn3 N6 -119.89(14) . . . . ?
O10 Mn2 Mn3 N6 64.12(16) . . . . ?
O14 Mn2 Mn3 N6 161.00(14) . . . . ?
O17 Mn2 Mn3 N6 -15.01(14) . . . . ?
O21 Mn2 Mn3 N6 -91.45(17) . . . . ?
N8 Mn2 Mn3 N6 78.92(15) . . . . ?
Mn4 Mn2 Mn3 N6 -163.30(10) . . . . ?
Mn4 Mn2 Mn3 N6 -105.37(10) 2_676 . . . ?
O13 Mn2 Mn3 N5 161.70(16) . . . . ?
O10 Mn2 Mn3 N5 -14.30(18) . . . . ?
O14 Mn2 Mn3 N5 82.58(16) . . . . ?
O17 Mn2 Mn3 N5 -93.42(16) . . . . ?
O21 Mn2 Mn3 N5 -169.86(19) . . . . ?
N8 Mn2 Mn3 N5 0.51(17) . . . . ?
Mn4 Mn2 Mn3 N5 118.29(13) . . . . ?
Mn4 Mn2 Mn3 N5 176.21(13) 2_676 . . . ?
O13 Mn2 Mn3 O23 -33.1(2) . . . . ?
O10 Mn2 Mn3 O23 150.9(2) . . . . ?
O14 Mn2 Mn3 O23 -112.2(2) . . . . ?
O17 Mn2 Mn3 O23 71.8(2) . . . . ?
O21 Mn2 Mn3 O23 -4.6(2) . . . . ?
N8 Mn2 Mn3 O23 165.7(2) . . . . ?
Mn4 Mn2 Mn3 O23 -76.47(18) . . . . ?
Mn4 Mn2 Mn3 O23 -18.55(18) 2_676 . . . ?
O13 Mn2 Mn3 O10 175.99(16) . . . . ?
O14 Mn2 Mn3 O10 96.88(16) . . . . ?
O17 Mn2 Mn3 O10 -79.13(16) . . . . ?
O21 Mn2 Mn3 O10 -155.57(19) . . . . ?
N8 Mn2 Mn3 O10 14.81(17) . . . . ?
Mn4 Mn2 Mn3 O10 132.59(13) . . . . ?
Mn4 Mn2 Mn3 O10 -169.49(13) 2_676 . . . ?
O13 Mn2 Mn3 Mn6 90.44(10) . . . . ?
O10 Mn2 Mn3 Mn6 -85.55(13) . . . . ?
O14 Mn2 Mn3 Mn6 11.33(10) . . . . ?
O17 Mn2 Mn3 Mn6 -164.68(10) . . . . ?
O21 Mn2 Mn3 Mn6 118.88(13) . . . . ?
N8 Mn2 Mn3 Mn6 -70.75(12) . . . . ?
Mn4 Mn2 Mn3 Mn6 47.03(4) . . . . ?
Mn4 Mn2 Mn3 Mn6 104.95(3) 2_676 . . . ?
O13 Mn2 Mn4 O21 -10.45(19) . . . 2_676 ?
O10 Mn2 Mn4 O21 153.81(19) . . . 2_676 ?
O14 Mn2 Mn4 O21 168.1(2) . . . 2_676 ?
O17 Mn2 Mn4 O21 -24.2(2) . . . 2_676 ?
O21 Mn2 Mn4 O21 73.11(17) . . . 2_676 ?
N8 Mn2 Mn4 O21 -123.49(17) . . . 2_676 ?
Mn3 Mn2 Mn4 O21 106.92(14) . . . 2_676 ?
Mn4 Mn2 Mn4 O21 46.94(14) 2_676 . . 2_676 ?
O10 Mn2 Mn4 O13 164.3(2) . . . . ?
O14 Mn2 Mn4 O13 178.5(2) . . . . ?
O17 Mn2 Mn4 O13 -13.8(2) . . . . ?
O21 Mn2 Mn4 O13 83.56(16) . . . . ?
N8 Mn2 Mn4 O13 -113.04(17) . . . . ?
Mn3 Mn2 Mn4 O13 117.37(14) . . . . ?
Mn4 Mn2 Mn4 O13 57.39(14) 2_676 . . . ?
O13 Mn2 Mn4 O14 -178.5(2) . . . . ?
O10 Mn2 Mn4 O14 -14.25(19) . . . . ?
O17 Mn2 Mn4 O14 167.7(2) . . . . ?
O21 Mn2 Mn4 O14 -94.95(16) . . . . ?
N8 Mn2 Mn4 O14 68.45(17) . . . . ?
Mn3 Mn2 Mn4 O14 -61.14(14) . . . . ?
Mn4 Mn2 Mn4 O14 -121.12(14) 2_676 . . . ?
O13 Mn2 Mn4 O11 -174.4(2) . . . . ?
O10 Mn2 Mn4 O11 -10.2(2) . . . . ?
O14 Mn2 Mn4 O11 4.06(19) . . . . ?
O17 Mn2 Mn4 O11 171.75(19) . . . . ?
O21 Mn2 Mn4 O11 -90.89(15) . . . . ?
N8 Mn2 Mn4 O11 72.51(17) . . . . ?
Mn3 Mn2 Mn4 O11 -57.08(14) . . . . ?
Mn4 Mn2 Mn4 O11 -117.06(14) 2_676 . . . ?
O13 Mn2 Mn4 O20 92.07(16) . . . . ?
O10 Mn2 Mn4 O20 -103.68(16) . . . . ?
O14 Mn2 Mn4 O20 -89.42(16) . . . . ?
O17 Mn2 Mn4 O20 78.26(17) . . . . ?
O21 Mn2 Mn4 O20 175.63(10) . . . . ?
N8 Mn2 Mn4 O20 -20.98(12) . . . . ?
Mn3 Mn2 Mn4 O20 -150.57(8) . . . . ?
Mn4 Mn2 Mn4 O20 149.46(8) 2_676 . . . ?
O13 Mn2 Mn4 O13 -83.06(16) . . . 2_676 ?
O10 Mn2 Mn4 O13 81.20(15) . . . 2_676 ?
O14 Mn2 Mn4 O13 95.45(15) . . . 2_676 ?
O17 Mn2 Mn4 O13 -96.86(16) . . . 2_676 ?
O21 Mn2 Mn4 O13 0.50(10) . . . 2_676 ?
N8 Mn2 Mn4 O13 163.90(11) . . . 2_676 ?
Mn3 Mn2 Mn4 O13 34.31(7) . . . 2_676 ?
Mn4 Mn2 Mn4 O13 -25.67(6) 2_676 . . 2_676 ?
O13 Mn2 Mn4 Mn2 -57.39(14) . . . 2_676 ?
O10 Mn2 Mn4 Mn2 106.87(14) . . . 2_676 ?
O14 Mn2 Mn4 Mn2 121.12(14) . . . 2_676 ?
O17 Mn2 Mn4 Mn2 -71.19(15) . . . 2_676 ?
O21 Mn2 Mn4 Mn2 26.17(7) . . . 2_676 ?
N8 Mn2 Mn4 Mn2 -170.43(10) . . . 2_676 ?
Mn3 Mn2 Mn4 Mn2 59.98(3) . . . 2_676 ?
Mn4 Mn2 Mn4 Mn2 0.0 2_676 . . 2_676 ?
O8 Mn1 Mn6 O18 100.12(16) . . . . ?
O14 Mn1 Mn6 O18 -87.19(17) . . . . ?
O15 Mn1 Mn6 O18 -97.52(17) . . . . ?
N2 Mn1 Mn6 O18 98.98(17) . . . . ?
O9 Mn1 Mn6 O18 10.40(12) . . . . ?
O12 Mn1 Mn6 O18 -173.18(11) . . . . ?
O8 Mn1 Mn6 O15 -162.4(2) . . . . ?
O14 Mn1 Mn6 O15 10.3(2) . . . . ?
N2 Mn1 Mn6 O15 -163.5(2) . . . . ?
O9 Mn1 Mn6 O15 107.92(17) . . . . ?
O12 Mn1 Mn6 O15 -75.66(16) . . . . ?
O8 Mn1 Mn6 N3 8.5(2) . . . . ?
O14 Mn1 Mn6 N3 -178.8(2) . . . . ?
O15 Mn1 Mn6 N3 170.9(2) . . . . ?
N2 Mn1 Mn6 N3 7.4(2) . . . . ?
O9 Mn1 Mn6 N3 -81.22(17) . . . . ?
O12 Mn1 Mn6 N3 95.20(17) . . . . ?
O8 Mn1 Mn6 N4 -76.79(17) . . . . ?
O14 Mn1 Mn6 N4 95.89(18) . . . . ?
O15 Mn1 Mn6 N4 85.57(18) . . . . ?
N2 Mn1 Mn6 N4 -77.94(18) . . . . ?
O9 Mn1 Mn6 N4 -166.52(13) . . . . ?
O12 Mn1 Mn6 N4 9.90(13) . . . . ?
O8 Mn1 Mn6 O22 -172.36(19) . . . . ?
O14 Mn1 Mn6 O22 0.3(2) . . . . ?
O15 Mn1 Mn6 O22 -10.00(19) . . . . ?
N2 Mn1 Mn6 O22 -173.51(19) . . . . ?
O9 Mn1 Mn6 O22 97.91(15) . . . . ?
O12 Mn1 Mn6 O22 -85.67(15) . . . . ?
O14 Mn1 Mn6 O8 172.7(2) . . . . ?
O15 Mn1 Mn6 O8 162.4(2) . . . . ?
N2 Mn1 Mn6 O8 -1.1(2) . . . . ?
O9 Mn1 Mn6 O8 -89.72(16) . . . . ?
O12 Mn1 Mn6 O8 86.70(16) . . . . ?
O8 Mn1 Mn6 Mn3 162.87(14) . . . . ?
O14 Mn1 Mn6 Mn3 -24.44(15) . . . . ?
O15 Mn1 Mn6 Mn3 -34.76(15) . . . . ?
N2 Mn1 Mn6 Mn3 161.73(15) . . . . ?
O9 Mn1 Mn6 Mn3 73.15(8) . . . . ?
O12 Mn1 Mn6 Mn3 -110.43(8) . . . . ?
O21 Mn3 Mn6 O18 159.98(17) . . . . ?
O15 Mn3 Mn6 O18 140.18(19) . . . . ?
N6 Mn3 Mn6 O18 -33.65(18) . . . . ?
N5 Mn3 Mn6 O18 -11.49(16) . . . . ?
O23 Mn3 Mn6 O18 -100.42(14) . . . . ?
O10 Mn3 Mn6 O18 63.92(13) . . . . ?
Mn2 Mn3 Mn6 O18 104.98(11) . . . . ?
O21 Mn3 Mn6 O15 19.8(2) . . . . ?
N6 Mn3 Mn6 O15 -173.8(2) . . . . ?
N5 Mn3 Mn6 O15 -151.7(2) . . . . ?
O23 Mn3 Mn6 O15 119.40(19) . . . . ?
O10 Mn3 Mn6 O15 -76.26(18) . . . . ?
Mn2 Mn3 Mn6 O15 -35.20(16) . . . . ?
O21 Mn3 Mn6 N3 -175.9(3) . . . . ?
O15 Mn3 Mn6 N3 164.3(3) . . . . ?
N6 Mn3 Mn6 N3 -9.6(3) . . . . ?
N5 Mn3 Mn6 N3 12.6(3) . . . . ?
O23 Mn3 Mn6 N3 -76.3(3) . . . . ?
O10 Mn3 Mn6 N3 88.0(3) . . . . ?
Mn2 Mn3 Mn6 N3 129.1(3) . . . . ?
O21 Mn3 Mn6 N4 -29.19(18) . . . . ?
O15 Mn3 Mn6 N4 -49.0(2) . . . . ?
N6 Mn3 Mn6 N4 137.18(19) . . . . ?
N5 Mn3 Mn6 N4 159.34(18) . . . . ?
O23 Mn3 Mn6 N4 70.41(15) . . . . ?
O10 Mn3 Mn6 N4 -125.25(15) . . . . ?
Mn2 Mn3 Mn6 N4 -84.19(13) . . . . ?
O21 Mn3 Mn6 O22 -104.66(16) . . . . ?
O15 Mn3 Mn6 O22 -124.46(19) . . . . ?
N6 Mn3 Mn6 O22 61.70(17) . . . . ?
N5 Mn3 Mn6 O22 83.87(15) . . . . ?
O23 Mn3 Mn6 O22 -5.07(12) . . . . ?
O10 Mn3 Mn6 O22 159.28(12) . . . . ?
Mn2 Mn3 Mn6 O22 -159.66(9) . . . . ?
O21 Mn3 Mn6 O8 67.78(16) . . . . ?
O15 Mn3 Mn6 O8 47.98(18) . . . . ?
N6 Mn3 Mn6 O8 -125.85(16) . . . . ?
N5 Mn3 Mn6 O8 -103.69(15) . . . . ?
O23 Mn3 Mn6 O8 167.38(12) . . . . ?
O10 Mn3 Mn6 O8 -28.28(12) . . . . ?
Mn2 Mn3 Mn6 O8 12.78(9) . . . . ?
O21 Mn3 Mn6 Mn1 57.50(13) . . . . ?
O15 Mn3 Mn6 Mn1 37.70(16) . . . . ?
N6 Mn3 Mn6 Mn1 -136.14(15) . . . . ?
N5 Mn3 Mn6 Mn1 -113.97(13) . . . . ?
O23 Mn3 Mn6 Mn1 157.09(9) . . . . ?
O10 Mn3 Mn6 Mn1 -38.56(8) . . . . ?
Mn2 Mn3 Mn6 Mn1 2.50(3) . . . . ?
C60 C59 N1 C63 -1.7(5) . . . . ?
C58 C59 N1 C63 -177.0(3) . . . . ?
C60 C59 N1 Mn8 172.7(4) . . . . ?
C58 C59 N1 Mn8 -2.7(4) . . . . ?
C62 C63 N1 C59 -2.3(6) . . . . ?
C62 C63 N1 Mn8 -175.9(3) . . . . ?
O7 Mn8 N1 C59 12.9(2) . . . . ?
O4 Mn8 N1 C59 105.6(2) . . . . ?
O1 Mn8 N1 C59 -151.2(2) . . . . ?
O5 Mn8 N1 C59 -53.9(3) . . . . ?
O7 Mn8 N1 C63 -173.4(4) . . . . ?
O4 Mn8 N1 C63 -80.7(4) . . . . ?
O1 Mn8 N1 C63 22.5(4) . . . . ?
O5 Mn8 N1 C63 119.8(4) . . . . ?
C56 C57 N2 C53 0.9(6) . . . . ?
C58 C57 N2 C53 174.7(4) . . . . ?
C56 C57 N2 Mn1 -175.9(4) . . . . ?
C58 C57 N2 Mn1 -2.1(4) . . . . ?
C54 C53 N2 C57 4.3(6) . . . . ?
C54 C53 N2 Mn1 -179.5(3) . . . . ?
O8 Mn1 N2 C57 -10.8(2) . . . . ?
O14 Mn1 N2 C57 174.1(2) . . . . ?
O15 Mn1 N2 C57 -42.9(6) . . . . ?
O9 Mn1 N2 C57 77.7(2) . . . . ?
O12 Mn1 N2 C57 -99.6(2) . . . . ?
Mn6 Mn1 N2 C57 -10.0(3) . . . . ?
O8 Mn1 N2 C53 172.8(3) . . . . ?
O14 Mn1 N2 C53 -2.2(3) . . . . ?
O15 Mn1 N2 C53 140.7(3) . . . . ?
O9 Mn1 N2 C53 -98.7(3) . . . . ?
O12 Mn1 N2 C53 84.0(3) . . . . ?
Mn6 Mn1 N2 C53 173.6(2) . . . . ?
C67 C68 N3 C64 -4.2(7) . . . . ?
C69 C68 N3 C64 179.8(4) . . . . ?
C67 C68 N3 Mn6 179.4(3) . . . . ?
C69 C68 N3 Mn6 3.3(5) . . . . ?
C65 C64 N3 C68 5.4(7) . . . . ?
C65 C64 N3 Mn6 -178.5(3) . . . . ?
O18 Mn6 N3 C68 170.3(3) . . . . ?
O15 Mn6 N3 C68 -74.2(8) . . . . ?
N4 Mn6 N3 C68 -3.3(3) . . . . ?
O22 Mn6 N3 C68 81.3(3) . . . . ?
O8 Mn6 N3 C68 -94.3(3) . . . . ?
Mn1 Mn6 N3 C68 -99.4(3) . . . . ?
Mn3 Mn6 N3 C68 148.5(3) . . . . ?
O18 Mn6 N3 C64 -5.9(4) . . . . ?
O15 Mn6 N3 C64 109.7(7) . . . . ?
N4 Mn6 N3 C64 -179.5(4) . . . . ?
O22 Mn6 N3 C64 -94.9(4) . . . . ?
O8 Mn6 N3 C64 89.6(4) . . . . ?
Mn1 Mn6 N3 C64 84.5(4) . . . . ?
Mn3 Mn6 N3 C64 -27.7(6) . . . . ?
C70 C69 N4 O24 -5.3(7) . . . . ?
C68 C69 N4 O24 -179.5(4) . . . . ?
C70 C69 N4 Mn6 172.4(4) . . . . ?
C68 C69 N4 Mn6 -1.8(5) . . . . ?
O18 Mn6 N4 O24 145.1(6) . . . . ?
O15 Mn6 N4 O24 -12.4(3) . . . . ?
N3 Mn6 N4 O24 -179.6(3) . . . . ?
O22 Mn6 N4 O24 83.9(3) . . . . ?
O8 Mn6 N4 O24 -86.8(3) . . . . ?
Mn1 Mn6 N4 O24 -51.0(3) . . . . ?
Mn3 Mn6 N4 O24 13.8(4) . . . . ?
O18 Mn6 N4 C69 -32.5(9) . . . . ?
O15 Mn6 N4 C69 170.0(3) . . . . ?
N3 Mn6 N4 C69 2.7(3) . . . . ?
O22 Mn6 N4 C69 -93.7(3) . . . . ?
O8 Mn6 N4 C69 95.6(3) . . . . ?
Mn1 Mn6 N4 C69 131.3(3) . . . . ?
Mn3 Mn6 N4 C69 -163.9(3) . . . . ?
C82 C83 N5 O18 -180.0(4) . . . . ?
C84 C83 N5 O18 -6.8(7) . . . . ?
C82 C83 N5 Mn3 -5.0(5) . . . . ?
C84 C83 N5 Mn3 168.1(3) . . . . ?
O21 Mn3 N5 C83 55.6(9) . . . . ?
O15 Mn3 N5 C83 -174.8(4) . . . . ?
N6 Mn3 N5 C83 4.3(3) . . . . ?
O23 Mn3 N5 C83 -78.4(3) . . . . ?
O10 Mn3 N5 C83 85.5(4) . . . . ?
Mn2 Mn3 N5 C83 94.2(3) . . . . ?
Mn6 Mn3 N5 C83 -158.5(4) . . . . ?
O21 Mn3 N5 O18 -129.1(6) . . . . ?
O15 Mn3 N5 O18 0.5(3) . . . . ?
N6 Mn3 N5 O18 179.6(3) . . . . ?
O23 Mn3 N5 O18 96.9(3) . . . . ?
O10 Mn3 N5 O18 -99.2(3) . . . . ?
Mn2 Mn3 N5 O18 -90.5(3) . . . . ?
Mn6 Mn3 N5 O18 16.7(2) . . . . ?
C79 C78 N6 C82 -2.8(7) . . . . ?
C79 C78 N6 Mn3 179.9(4) . . . . ?
C81 C82 N6 C78 3.7(7) . . . . ?
C83 C82 N6 C78 -176.3(4) . . . . ?
C81 C82 N6 Mn3 -178.8(4) . . . . ?
C83 C82 N6 Mn3 1.3(5) . . . . ?
O21 Mn3 N6 C78 3.5(4) . . . . ?
O15 Mn3 N6 C78 178.2(5) . . . . ?
N5 Mn3 N6 C78 174.6(4) . . . . ?
O23 Mn3 N6 C78 -100.8(4) . . . . ?
O10 Mn3 N6 C78 82.5(4) . . . . ?
Mn2 Mn3 N6 C78 48.7(4) . . . . ?
Mn6 Mn3 N6 C78 -166.2(3) . . . . ?
O21 Mn3 N6 C82 -173.8(3) . . . . ?
O15 Mn3 N6 C82 0.9(8) . . . . ?
N5 Mn3 N6 C82 -2.8(3) . . . . ?
O23 Mn3 N6 C82 81.9(3) . . . . ?
O10 Mn3 N6 C82 -94.8(3) . . . . ?
Mn2 Mn3 N6 C82 -128.7(3) . . . . ?
Mn6 Mn3 N6 C82 16.5(4) . . . . ?
C21 C25 N7 C24 3.5(5) . . . . ?
C26 C25 N7 C24 -178.6(3) . . . . ?
C21 C25 N7 Mn7 -177.6(3) . . . . ?
C26 C25 N7 Mn7 0.3(4) . . . . ?
C23 C24 N7 C25 -1.1(5) . . . . ?
C23 C24 N7 Mn7 -179.8(3) . . . . ?
O7 Mn7 N7 C25 5.4(10) . . . . ?
O9 Mn7 N7 C25 -5.9(2) . . . . ?
O6 Mn7 N7 C25 103.1(2) . . . . ?
O3 Mn7 N7 C25 -161.5(2) . . . . ?
O7 Mn7 N7 C24 -175.8(8) . . . . ?
O9 Mn7 N7 C24 172.9(3) . . . . ?
O6 Mn7 N7 C24 -78.1(3) . . . . ?
O3 Mn7 N7 C24 17.3(3) . . . . ?
C30 C31 N8 C27 2.0(5) . . . . ?
C30 C31 N8 Mn2 -153.7(3) . . . . ?
C28 C27 N8 C31 0.6(5) . . . . ?
C26 C27 N8 C31 177.1(3) . . . . ?
C28 C27 N8 Mn2 161.2(3) . . . . ?
C26 C27 N8 Mn2 -22.2(4) . . . . ?
O13 Mn2 N8 C31 14.3(3) . . . . ?
O10 Mn2 N8 C31 -172.3(3) . . . . ?
O14 Mn2 N8 C31 94.7(3) . . . . ?
O17 Mn2 N8 C31 -81.2(3) . . . . ?
O21 Mn2 N8 C31 -169.2(2) . . . . ?
Mn4 Mn2 N8 C31 56.4(3) . . . . ?
Mn3 Mn2 N8 C31 176.7(2) . . . . ?
Mn4 Mn2 N8 C31 14.6(7) 2_676 . . . ?
O13 Mn2 N8 C27 -144.75(19) . . . . ?
O10 Mn2 N8 C27 28.7(2) . . . . ?
O14 Mn2 N8 C27 -64.4(2) . . . . ?
O17 Mn2 N8 C27 119.8(2) . . . . ?
O21 Mn2 N8 C27 31.8(4) . . . . ?
Mn4 Mn2 N8 C27 -102.72(19) . . . . ?
Mn3 Mn2 N8 C27 17.6(3) . . . . ?
Mn4 Mn2 N8 C27 -144.5(3) 2_676 . . . ?
O2 C7 O1 Mn8 -27.5(6) . . . . ?
C6 C7 O1 Mn8 147.3(3) . . . . ?
O7 Mn8 O1 C7 33.9(5) . . . . ?
O4 Mn8 O1 C7 -157.1(3) . . . . ?
O5 Mn8 O1 C7 -62.1(3) . . . . ?
N1 Mn8 O1 C7 85.1(3) . . . . ?
O4 C14 O3 Mn7 -18.5(6) . . . . ?
C13 C14 O3 Mn7 158.9(2) . . . . ?
O7 Mn7 O3 C14 28.2(3) . . . . ?
O9 Mn7 O3 C14 145.9(3) . . . . ?
O6 Mn7 O3 C14 -64.7(3) . . . . ?
N7 Mn7 O3 C14 -153.8(3) . . . . ?
O3 C14 O4 Mn8 22.6(6) . . . . ?
C13 C14 O4 Mn8 -154.7(3) . . . . ?
O7 Mn8 O4 C14 -34.9(3) . . . . ?
O1 Mn8 O4 C14 148.9(3) . . . . ?
O5 Mn8 O4 C14 57.3(3) . . . . ?
N1 Mn8 O4 C14 -111.6(3) . . . . ?
O6 C93 O5 Mn8 9.8(7) . . . . ?
C92 C93 O5 Mn8 -169.2(3) . . . . ?
O7 Mn8 O5 C93 18.4(5) . . . . ?
O4 Mn8 O5 C93 -81.1(5) . . . . ?
O1 Mn8 O5 C93 178.8(4) . . . . ?
N1 Mn8 O5 C93 80.6(5) . . . . ?
O5 C93 O6 Mn7 -2.1(7) . . . . ?
C92 C93 O6 Mn7 176.8(3) . . . . ?
O7 Mn7 O6 C93 -31.0(4) . . . . ?
O9 Mn7 O6 C93 -127.4(4) . . . . ?
O3 Mn7 O6 C93 67.0(4) . . . . ?
N7 Mn7 O6 C93 157.5(4) . . . . ?
O8 C58 O7 Mn7 -33.8(4) . . . . ?
C57 C58 O7 Mn7 83.2(3) . . . . ?
C59 C58 O7 Mn7 -152.4(2) . . . . ?
O8 C58 O7 Mn8 146.70(19) . . . . ?
C57 C58 O7 Mn8 -96.4(3) . . . . ?
C59 C58 O7 Mn8 28.1(4) . . . . ?
O9 Mn7 O7 C58 -14.8(3) . . . . ?
O6 Mn7 O7 C58 -123.3(3) . . . . ?
O3 Mn7 O7 C58 140.9(3) . . . . ?
N7 Mn7 O7 C58 -25.8(11) . . . . ?
O9 Mn7 O7 Mn8 164.75(16) . . . . ?
O6 Mn7 O7 Mn8 56.22(17) . . . . ?
O3 Mn7 O7 Mn8 -39.54(18) . . . . ?
N7 Mn7 O7 Mn8 153.7(8) . . . . ?
O4 Mn8 O7 C58 -137.7(2) . . . . ?
O1 Mn8 O7 C58 31.4(5) . . . . ?
O5 Mn8 O7 C58 127.3(2) . . . . ?
N1 Mn8 O7 C58 -22.5(2) . . . . ?
O4 Mn8 O7 Mn7 42.74(19) . . . . ?
O1 Mn8 O7 Mn7 -148.2(3) . . . . ?
O5 Mn8 O7 Mn7 -52.33(18) . . . . ?
N1 Mn8 O7 Mn7 157.9(2) . . . . ?
O7 C58 O8 Mn1 93.0(3) . . . . ?
C57 C58 O8 Mn1 -27.9(4) . . . . ?
C59 C58 O8 Mn1 -145.1(2) . . . . ?
O7 C58 O8 Mn6 -51.3(4) . . . . ?
C57 C58 O8 Mn6 -172.1(2) . . . . ?
C59 C58 O8 Mn6 70.7(4) . . . . ?
O14 Mn1 O8 C58 83.0(14) . . . . ?
O15 Mn1 O8 C58 -167.3(2) . . . . ?
N2 Mn1 O8 C58 22.7(2) . . . . ?
O9 Mn1 O8 C58 -67.4(2) . . . . ?
O12 Mn1 O8 C58 110.6(2) . . . . ?
Mn6 Mn1 O8 C58 -156.3(3) . . . . ?
O14 Mn1 O8 Mn6 -120.7(13) . . . . ?
O15 Mn1 O8 Mn6 -11.01(13) . . . . ?
N2 Mn1 O8 Mn6 179.07(16) . . . . ?
O9 Mn1 O8 Mn6 88.93(13) . . . . ?
O12 Mn1 O8 Mn6 -93.10(12) . . . . ?
O18 Mn6 O8 C58 67.2(3) . . . . ?
O15 Mn6 O8 C58 159.8(3) . . . . ?
N3 Mn6 O8 C58 -24.9(3) . . . . ?
N4 Mn6 O8 C58 -104.0(3) . . . . ?
O22 Mn6 O8 C58 -177.3(6) . . . . ?
Mn1 Mn6 O8 C58 148.5(4) . . . . ?
Mn3 Mn6 O8 C58 133.2(3) . . . . ?
O18 Mn6 O8 Mn1 -81.34(14) . . . . ?
O15 Mn6 O8 Mn1 11.30(13) . . . . ?
N3 Mn6 O8 Mn1 -173.45(16) . . . . ?
N4 Mn6 O8 Mn1 107.45(15) . . . . ?
O22 Mn6 O8 Mn1 34.2(8) . . . . ?
Mn3 Mn6 O8 Mn1 -15.31(12) . . . . ?
O10 C26 O9 Mn7 -129.1(2) . . . . ?
C27 C26 O9 Mn7 107.3(3) . . . . ?
C25 C26 O9 Mn7 -14.3(4) . . . . ?
O10 C26 O9 Mn1 40.7(3) . . . . ?
C27 C26 O9 Mn1 -82.9(3) . . . . ?
C25 C26 O9 Mn1 155.5(3) . . . . ?
O7 Mn7 O9 C26 -166.9(2) . . . . ?
O6 Mn7 O9 C26 -72.9(2) . . . . ?
O3 Mn7 O9 C26 74.8(4) . . . . ?
N7 Mn7 O9 C26 11.4(2) . . . . ?
O7 Mn7 O9 Mn1 24.2(2) . . . . ?
O6 Mn7 O9 Mn1 118.27(18) . . . . ?
O3 Mn7 O9 Mn1 -94.0(3) . . . . ?
N7 Mn7 O9 Mn1 -157.5(2) . . . . ?
O8 Mn1 O9 C26 -163.7(2) . . . . ?
O14 Mn1 O9 C26 19.2(2) . . . . ?
O15 Mn1 O9 C26 -81.7(2) . . . . ?
N2 Mn1 O9 C26 114.9(2) . . . . ?
O12 Mn1 O9 C26 162.4(17) . . . . ?
Mn6 Mn1 O9 C26 -118.8(2) . . . . ?
O8 Mn1 O9 Mn7 5.44(19) . . . . ?
O14 Mn1 O9 Mn7 -171.73(17) . . . . ?
O15 Mn1 O9 Mn7 87.42(18) . . . . ?
N2 Mn1 O9 Mn7 -76.00(19) . . . . ?
O12 Mn1 O9 Mn7 -28.4(19) . . . . ?
Mn6 Mn1 O9 Mn7 50.36(16) . . . . ?
O9 C26 O10 Mn2 -93.9(3) . . . . ?
C27 C26 O10 Mn2 28.2(4) . . . . ?
C25 C26 O10 Mn2 146.6(2) . . . . ?
O9 C26 O10 Mn3 27.9(4) . . . . ?
C27 C26 O10 Mn3 150.1(2) . . . . ?
C25 C26 O10 Mn3 -91.6(3) . . . . ?
O13 Mn2 O10 C26 120.4(6) . . . . ?
O14 Mn2 O10 C26 54.4(2) . . . . ?
O17 Mn2 O10 C26 -117.5(2) . . . . ?
O21 Mn2 O10 C26 150.7(2) . . . . ?
N8 Mn2 O10 C26 -30.6(2) . . . . ?
Mn4 Mn2 O10 C26 63.9(3) . . . . ?
Mn3 Mn2 O10 C26 136.5(3) . . . . ?
Mn4 Mn2 O10 C26 147.7(2) 2_676 . . . ?
O13 Mn2 O10 Mn3 -16.1(6) . . . . ?
O14 Mn2 O10 Mn3 -82.05(13) . . . . ?
O17 Mn2 O10 Mn3 106.05(13) . . . . ?
O21 Mn2 O10 Mn3 14.19(11) . . . . ?
N8 Mn2 O10 Mn3 -167.07(14) . . . . ?
Mn4 Mn2 O10 Mn3 -72.62(15) . . . . ?
Mn4 Mn2 O10 Mn3 11.16(14) 2_676 . . . ?
O21 Mn3 O10 C26 -148.4(2) . . . . ?
O15 Mn3 O10 C26 -53.3(2) . . . . ?
N6 Mn3 O10 C26 112.9(2) . . . . ?
N5 Mn3 O10 C26 37.3(2) . . . . ?
O23 Mn3 O10 C26 102.1(4) . . . . ?
Mn2 Mn3 O10 C26 -131.2(3) . . . . ?
Mn6 Mn3 O10 C26 -17.8(2) . . . . ?
O21 Mn3 O10 Mn2 -17.18(13) . . . . ?
O15 Mn3 O10 Mn2 77.91(13) . . . . ?
N6 Mn3 O10 Mn2 -115.83(14) . . . . ?
N5 Mn3 O10 Mn2 168.59(14) . . . . ?
O23 Mn3 O10 Mn2 -126.6(3) . . . . ?
Mn6 Mn3 O10 Mn2 113.44(10) . . . . ?
O12 C52 O11 Mn4 -19.9(5) . . . . ?
C51 C52 O11 Mn4 163.5(3) . . . . ?
O21 Mn4 O11 C52 -113.3(3) 2_676 . . . ?
O13 Mn4 O11 C52 6.2(18) . . . . ?
O14 Mn4 O11 C52 58.3(3) . . . . ?
O20 Mn4 O11 C52 152.7(3) . . . . ?
O13 Mn4 O11 C52 -31.5(3) 2_676 . . . ?
Mn2 Mn4 O11 C52 55.5(3) . . . . ?
Mn2 Mn4 O11 C52 -68.9(3) 2_676 . . . ?
O11 C52 O12 Mn5 81.8(4) . . . 2_676 ?
C51 C52 O12 Mn5 -101.5(3) . . . 2_676 ?
O11 C52 O12 Mn1 -47.3(4) . . . . ?
C51 C52 O12 Mn1 129.4(3) . . . . ?
O8 Mn1 O12 C52 -121.0(2) . . . . ?
O14 Mn1 O12 C52 56.3(2) . . . . ?
O15 Mn1 O12 C52 156.5(2) . . . . ?
N2 Mn1 O12 C52 -39.5(2) . . . . ?
O9 Mn1 O12 C52 -87.2(18) . . . . ?
Mn6 Mn1 O12 C52 -165.9(2) . . . . ?
O8 Mn1 O12 Mn5 95.06(12) . . . 2_676 ?
O14 Mn1 O12 Mn5 -87.58(12) . . . 2_676 ?
O15 Mn1 O12 Mn5 12.57(10) . . . 2_676 ?
N2 Mn1 O12 Mn5 176.55(13) . . . 2_676 ?
O9 Mn1 O12 Mn5 128.9(18) . . . 2_676 ?
Mn6 Mn1 O12 Mn5 50.23(8) . . . 2_676 ?
O10 Mn2 O13 Mn4 -67.8(6) . . . . ?
O14 Mn2 O13 Mn4 -1.00(13) . . . . ?
O17 Mn2 O13 Mn4 170.56(14) . . . . ?
O21 Mn2 O13 Mn4 -97.64(13) . . . . ?
N8 Mn2 O13 Mn4 80.97(16) . . . . ?
Mn3 Mn2 O13 Mn4 -81.49(13) . . . . ?
Mn4 Mn2 O13 Mn4 -98.97(14) 2_676 . . . ?
O10 Mn2 O13 Mn5 156.9(5) . . . . ?
O14 Mn2 O13 Mn5 -136.28(19) . . . . ?
O17 Mn2 O13 Mn5 35.28(19) . . . . ?
O21 Mn2 O13 Mn5 127.08(17) . . . . ?
N8 Mn2 O13 Mn5 -54.3(2) . . . . ?
Mn4 Mn2 O13 Mn5 -135.3(2) . . . . ?
Mn3 Mn2 O13 Mn5 143.23(12) . . . . ?
Mn4 Mn2 O13 Mn5 125.8(2) 2_676 . . . ?
O10 Mn2 O13 Mn4 31.2(6) . . . 2_676 ?
O14 Mn2 O13 Mn4 97.97(12) . . . 2_676 ?
O17 Mn2 O13 Mn4 -90.47(12) . . . 2_676 ?
O21 Mn2 O13 Mn4 1.33(10) . . . 2_676 ?
N8 Mn2 O13 Mn4 179.93(11) . . . 2_676 ?
Mn4 Mn2 O13 Mn4 98.97(14) . . . 2_676 ?
Mn3 Mn2 O13 Mn4 17.48(12) . . . 2_676 ?
O21 Mn4 O13 Mn2 172.65(14) 2_676 . . . ?
O14 Mn4 O13 Mn2 1.00(14) . . . . ?
O11 Mn4 O13 Mn2 53.4(16) . . . . ?
O20 Mn4 O13 Mn2 -92.89(13) . . . . ?
O13 Mn4 O13 Mn2 91.47(14) 2_676 . . . ?
Mn2 Mn4 O13 Mn2 128.72(11) 2_676 . . . ?
O21 Mn4 O13 Mn5 -50.23(19) 2_676 . . . ?
O14 Mn4 O13 Mn5 138.12(18) . . . . ?
O11 Mn4 O13 Mn5 -169.5(15) . . . . ?
O20 Mn4 O13 Mn5 44.22(18) . . . . ?
O13 Mn4 O13 Mn5 -131.4(2) 2_676 . . . ?
Mn2 Mn4 O13 Mn5 137.1(2) . . . . ?
Mn2 Mn4 O13 Mn5 -94.16(15) 2_676 . . . ?
O21 Mn4 O13 Mn4 81.19(13) 2_676 . . 2_676 ?
O14 Mn4 O13 Mn4 -90.46(12) . . . 2_676 ?
O11 Mn4 O13 Mn4 -38.1(16) . . . 2_676 ?
O20 Mn4 O13 Mn4 175.64(11) . . . 2_676 ?
O13 Mn4 O13 Mn4 0.0 2_676 . . 2_676 ?
Mn2 Mn4 O13 Mn4 -91.47(14) . . . 2_676 ?
Mn2 Mn4 O13 Mn4 37.26(8) 2_676 . . 2_676 ?
O19 Mn5 O13 Mn2 87.64(19) . . . . ?
O24 Mn5 O13 Mn2 -45.9(8) 2_676 . . . ?
O16 Mn5 O13 Mn2 -6.22(18) . . . . ?
O12 Mn5 O13 Mn2 -95.85(18) 2_676 . . . ?
O15 Mn5 O13 Mn2 -171.27(16) 2_676 . . . ?
O19 Mn5 O13 Mn4 -38.00(19) . . . . ?
O24 Mn5 O13 Mn4 -171.6(6) 2_676 . . . ?
O16 Mn5 O13 Mn4 -131.86(17) . . . . ?
O12 Mn5 O13 Mn4 138.51(18) 2_676 . . . ?
O15 Mn5 O13 Mn4 63.09(18) 2_676 . . . ?
O19 Mn5 O13 Mn4 -160.25(15) . . . 2_676 ?
O24 Mn5 O13 Mn4 66.2(8) 2_676 . . 2_676 ?
O16 Mn5 O13 Mn4 105.90(15) . . . 2_676 ?
O12 Mn5 O13 Mn4 16.26(15) 2_676 . . 2_676 ?
O15 Mn5 O13 Mn4 -59.15(15) 2_676 . . 2_676 ?
O8 Mn1 O14 Mn4 23.4(15) . . . . ?
O15 Mn1 O14 Mn4 -85.4(2) . . . . ?
N2 Mn1 O14 Mn4 83.1(2) . . . . ?
O9 Mn1 O14 Mn4 173.6(2) . . . . ?
O12 Mn1 O14 Mn4 -4.2(2) . . . . ?
Mn6 Mn1 O14 Mn4 -91.9(2) . . . . ?
O8 Mn1 O14 Mn2 161.4(13) . . . . ?
O15 Mn1 O14 Mn2 52.5(2) . . . . ?
N2 Mn1 O14 Mn2 -139.0(2) . . . . ?
O9 Mn1 O14 Mn2 -48.4(2) . . . . ?
O12 Mn1 O14 Mn2 133.75(19) . . . . ?
Mn6 Mn1 O14 Mn2 46.0(3) . . . . ?
O21 Mn4 O14 Mn1 69.3(9) 2_676 . . . ?
O13 Mn4 O14 Mn1 144.8(2) . . . . ?
O11 Mn4 O14 Mn1 -31.4(2) . . . . ?
O20 Mn4 O14 Mn1 -119.2(2) . . . . ?
O13 Mn4 O14 Mn1 63.7(2) 2_676 . . . ?
Mn2 Mn4 O14 Mn1 145.8(3) . . . . ?
Mn2 Mn4 O14 Mn1 63.1(2) 2_676 . . . ?
O21 Mn4 O14 Mn2 -76.5(9) 2_676 . . . ?
O13 Mn4 O14 Mn2 -0.99(13) . . . . ?
O11 Mn4 O14 Mn2 -177.16(13) . . . . ?
O20 Mn4 O14 Mn2 94.94(13) . . . . ?
O13 Mn4 O14 Mn2 -82.14(12) 2_676 . . . ?
Mn2 Mn4 O14 Mn2 -82.69(14) 2_676 . . . ?
O13 Mn2 O14 Mn1 -148.2(2) . . . . ?
O10 Mn2 O14 Mn1 20.4(2) . . . . ?
O17 Mn2 O14 Mn1 126.3(8) . . . . ?
O21 Mn2 O14 Mn1 -60.07(19) . . . . ?
N8 Mn2 O14 Mn1 96.4(2) . . . . ?
Mn4 Mn2 O14 Mn1 -149.2(3) . . . . ?
Mn3 Mn2 O14 Mn1 -25.99(17) . . . . ?
Mn4 Mn2 O14 Mn1 -96.77(17) 2_676 . . . ?
O13 Mn2 O14 Mn4 0.99(13) . . . . ?
O10 Mn2 O14 Mn4 169.57(14) . . . . ?
O17 Mn2 O14 Mn4 -84.5(9) . . . . ?
O21 Mn2 O14 Mn4 89.13(13) . . . . ?
N8 Mn2 O14 Mn4 -114.42(14) . . . . ?
Mn3 Mn2 O14 Mn4 123.21(11) . . . . ?
Mn4 Mn2 O14 Mn4 52.43(11) 2_676 . . . ?
O21 Mn3 O15 Mn1 81.83(16) . . . . ?
N6 Mn3 O15 Mn1 -92.8(6) . . . . ?
N5 Mn3 O15 Mn1 -89.30(17) . . . . ?
O23 Mn3 O15 Mn1 -172.04(14) . . . . ?
O10 Mn3 O15 Mn1 0.65(16) . . . . ?
Mn2 Mn3 O15 Mn1 37.43(13) . . . . ?
Mn6 Mn3 O15 Mn1 -113.0(2) . . . . ?
O21 Mn3 O15 Mn6 -165.14(16) . . . . ?
N6 Mn3 O15 Mn6 20.2(7) . . . . ?
N5 Mn3 O15 Mn6 23.73(17) . . . . ?
O23 Mn3 O15 Mn6 -59.00(16) . . . . ?
O10 Mn3 O15 Mn6 113.69(15) . . . . ?
Mn2 Mn3 O15 Mn6 150.46(13) . . . . ?
O21 Mn3 O15 Mn5 -39.99(17) . . . 2_676 ?
N6 Mn3 O15 Mn5 145.3(6) . . . 2_676 ?
N5 Mn3 O15 Mn5 148.87(17) . . . 2_676 ?
O23 Mn3 O15 Mn5 66.14(16) . . . 2_676 ?
O10 Mn3 O15 Mn5 -121.17(15) . . . 2_676 ?
Mn2 Mn3 O15 Mn5 -84.39(13) . . . 2_676 ?
Mn6 Mn3 O15 Mn5 125.1(2) . . . 2_676 ?
O8 Mn1 O15 Mn3 128.84(16) . . . . ?
O14 Mn1 O15 Mn3 -56.60(17) . . . . ?
N2 Mn1 O15 Mn3 160.8(4) . . . . ?
O9 Mn1 O15 Mn3 41.65(16) . . . . ?
O12 Mn1 O15 Mn3 -141.66(15) . . . . ?
Mn6 Mn1 O15 Mn3 116.4(2) . . . . ?
O8 Mn1 O15 Mn6 12.46(14) . . . . ?
O14 Mn1 O15 Mn6 -172.99(14) . . . . ?
N2 Mn1 O15 Mn6 44.4(5) . . . . ?
O9 Mn1 O15 Mn6 -74.73(14) . . . . ?
O12 Mn1 O15 Mn6 101.96(14) . . . . ?
O8 Mn1 O15 Mn5 -102.44(14) . . . 2_676 ?
O14 Mn1 O15 Mn5 72.12(14) . . . 2_676 ?
N2 Mn1 O15 Mn5 -70.5(4) . . . 2_676 ?
O9 Mn1 O15 Mn5 170.37(11) . . . 2_676 ?
O12 Mn1 O15 Mn5 -12.94(11) . . . 2_676 ?
Mn6 Mn1 O15 Mn5 -114.90(17) . . . 2_676 ?
O18 Mn6 O15 Mn3 -35.76(17) . . . . ?
N3 Mn6 O15 Mn3 -151.1(6) . . . . ?
N4 Mn6 O15 Mn3 139.99(16) . . . . ?
O22 Mn6 O15 Mn3 53.57(17) . . . . ?
O8 Mn6 O15 Mn3 -130.20(17) . . . . ?
Mn1 Mn6 O15 Mn3 -119.3(2) . . . . ?
O18 Mn6 O15 Mn1 83.55(15) . . . . ?
N3 Mn6 O15 Mn1 -31.7(7) . . . . ?
N4 Mn6 O15 Mn1 -100.70(15) . . . . ?
O22 Mn6 O15 Mn1 172.88(14) . . . . ?
O8 Mn6 O15 Mn1 -10.88(13) . . . . ?
Mn3 Mn6 O15 Mn1 119.3(2) . . . . ?
O18 Mn6 O15 Mn5 -165.25(14) . . . 2_676 ?
N3 Mn6 O15 Mn5 79.5(7) . . . 2_676 ?
N4 Mn6 O15 Mn5 10.50(16) . . . 2_676 ?
O22 Mn6 O15 Mn5 -75.92(14) . . . 2_676 ?
O8 Mn6 O15 Mn5 100.32(14) . . . 2_676 ?
Mn1 Mn6 O15 Mn5 111.20(18) . . . 2_676 ?
Mn3 Mn6 O15 Mn5 -129.5(2) . . . 2_676 ?
O17 C38 O16 Mn5 27.7(6) . . . . ?
C37 C38 O16 Mn5 -150.5(3) . . . . ?
O13 Mn5 O16 C38 -35.6(2) . . . . ?
O19 Mn5 O16 C38 -129.5(2) . . . . ?
O24 Mn5 O16 C38 137.9(3) 2_676 . . . ?
O12 Mn5 O16 C38 49.5(2) 2_676 . . . ?
O15 Mn5 O16 C38 86.1(4) 2_676 . . . ?
O16 C38 O17 Mn2 29.9(6) . . . . ?
C37 C38 O17 Mn2 -151.9(3) . . . . ?
O13 Mn2 O17 C38 -59.6(3) . . . . ?
O10 Mn2 O17 C38 131.0(3) . . . . ?
O14 Mn2 O17 C38 25.0(10) . . . . ?
O21 Mn2 O17 C38 -148.7(3) . . . . ?
N8 Mn2 O17 C38 54.8(3) . . . . ?
Mn4 Mn2 O17 C38 -50.4(3) . . . . ?
Mn3 Mn2 O17 C38 176.7(3) . . . . ?
Mn4 Mn2 O17 C38 -111.9(3) 2_676 . . . ?
C83 N5 O18 Mn6 148.3(4) . . . . ?
Mn3 N5 O18 Mn6 -26.7(4) . . . . ?
O15 Mn6 O18 N5 38.5(3) . . . . ?
N3 Mn6 O18 N5 -153.6(3) . . . . ?
N4 Mn6 O18 N5 -119.1(7) . . . . ?
O22 Mn6 O18 N5 -58.2(3) . . . . ?
O8 Mn6 O18 N5 113.1(3) . . . . ?
Mn1 Mn6 O18 N5 76.7(3) . . . . ?
Mn3 Mn6 O18 N5 16.6(2) . . . . ?
O20 C45 O19 Mn5 21.2(6) . . . . ?
C44 C45 O19 Mn5 -165.6(3) . . . . ?
O13 Mn5 O19 C45 1.5(3) . . . . ?
O24 Mn5 O19 C45 174.3(3) 2_676 . . . ?
O16 Mn5 O19 C45 93.3(3) . . . . ?
O12 Mn5 O19 C45 -70.9(19) 2_676 . . . ?
O15 Mn5 O19 C45 -96.9(3) 2_676 . . . ?
O19 C45 O20 Mn4 -7.8(6) . . . . ?
C44 C45 O20 Mn4 179.3(3) . . . . ?
O21 Mn4 O20 C45 71.6(3) 2_676 . . . ?
O13 Mn4 O20 C45 -23.6(3) . . . . ?
O14 Mn4 O20 C45 -107.1(3) . . . . ?
O11 Mn4 O20 C45 159.1(3) . . . . ?
O13 Mn4 O20 C45 36.8(14) 2_676 . . . ?
Mn2 Mn4 O20 C45 -65.0(3) . . . . ?
Mn2 Mn4 O20 C45 70.0(3) 2_676 . . . ?
O15 Mn3 O21 Mn4 44.9(4) . . . 2_676 ?
N6 Mn3 O21 Mn4 -136.4(4) . . . 2_676 ?
N5 Mn3 O21 Mn4 174.0(5) . . . 2_676 ?
O23 Mn3 O21 Mn4 -53.7(4) . . . 2_676 ?
O10 Mn3 O21 Mn4 143.6(4) . . . 2_676 ?
Mn2 Mn3 O21 Mn4 128.7(4) . . . 2_676 ?
Mn6 Mn3 O21 Mn4 33.3(4) . . . 2_676 ?
O15 Mn3 O21 Mn2 -83.84(14) . . . . ?
N6 Mn3 O21 Mn2 94.90(14) . . . . ?
N5 Mn3 O21 Mn2 45.3(7) . . . . ?
O23 Mn3 O21 Mn2 177.59(11) . . . . ?
O10 Mn3 O21 Mn2 14.89(11) . . . . ?
Mn6 Mn3 O21 Mn2 -95.44(13) . . . . ?
O13 Mn2 O21 Mn3 155.96(14) . . . . ?
O10 Mn2 O21 Mn3 -17.80(14) . . . . ?
O14 Mn2 O21 Mn3 73.07(14) . . . . ?
O17 Mn2 O21 Mn3 -107.86(14) . . . . ?
N8 Mn2 O21 Mn3 -20.9(4) . . . . ?
Mn4 Mn2 O21 Mn3 114.84(11) . . . . ?
Mn4 Mn2 O21 Mn3 157.7(2) 2_676 . . . ?
O13 Mn2 O21 Mn4 -1.75(13) . . . 2_676 ?
O10 Mn2 O21 Mn4 -175.51(14) . . . 2_676 ?
O14 Mn2 O21 Mn4 -84.64(13) . . . 2_676 ?
O17 Mn2 O21 Mn4 94.43(13) . . . 2_676 ?
N8 Mn2 O21 Mn4 -178.6(2) . . . 2_676 ?
Mn4 Mn2 O21 Mn4 -42.87(10) . . . 2_676 ?
Mn3 Mn2 O21 Mn4 -157.7(2) . . . 2_676 ?
O23 C86 O22 Mn6 6.6(7) . . . . ?
C76 C86 O22 Mn6 -168.1(3) . . . . ?
O18 Mn6 O22 C86 67.3(4) . . . . ?
O15 Mn6 O22 C86 -26.6(4) . . . . ?
N3 Mn6 O22 C86 159.0(4) . . . . ?
N4 Mn6 O22 C86 -122.5(4) . . . . ?
O8 Mn6 O22 C86 -48.7(9) . . . . ?
Mn1 Mn6 O22 C86 -20.3(4) . . . . ?
Mn3 Mn6 O22 C86 2.2(4) . . . . ?
O22 C86 O23 Mn3 -15.1(7) . . . . ?
C76 C86 O23 Mn3 159.2(3) . . . . ?
O21 Mn3 O23 C86 141.7(4) . . . . ?
O15 Mn3 O23 C86 43.0(4) . . . . ?
N6 Mn3 O23 C86 -123.5(4) . . . . ?
N5 Mn3 O23 C86 -46.8(4) . . . . ?
O10 Mn3 O23 C86 -112.6(5) . . . . ?
Mn2 Mn3 O23 C86 145.0(3) . . . . ?
Mn6 Mn3 O23 C86 11.9(4) . . . . ?
C69 N4 O24 Mn5 -174.4(3) . . . 2_676 ?
Mn6 N4 O24 Mn5 8.1(4) . . . 2_676 ?
